data_1553988
loop_
_publ_author_name
'Zhang, Shan-Shan'
'Feng, Lei'
'Senanayake, Ravithree D.'
'Aikens, Christine M.'
'Wang, Xing-Po'
'Zhao, Quan-Qin'
'Tung, Chen-Ho'
'Sun, Di'

_publ_section_title
;
 Diphosphine-protected ultrasmall gold nanoclusters: opened icosahedral
 Au<sub>13</sub> and heart-shaped Au<sub>8</sub> clusters.
;
_journal_issue 5
_journal_name_full 'Chemical science'
_journal_page_first 1251
_journal_page_last 1258
_journal_paper_doi 10.1039/c7sc03566g
_journal_volume 9
_journal_year 2018
_chemical_formula_moiety 'C150 H132 Au13 P12, Cl, 4(F6 P), C6 H6'
_chemical_formula_sum 'C156 H138 Au13 Cl F24 P16'
_chemical_formula_weight 5560.19
_space_group_crystal_system triclinic
_space_group_IT_number 2
_space_group_name_Hall '-P 1'
_space_group_name_H-M_alt 'P -1'
_atom_sites_solution_hydrogens geom
_audit_creation_date 2017-10-02
_audit_creation_method
;
Olex2 1.2
(compiled 2017.03.28 svn.r3405 for OlexSys, GUI svn.r5337)
;
_audit_update_record
;
2017-10-02 deposited with the CCDC.
2017-12-04 downloaded from the CCDC.
;
_cell_angle_alpha 86.3850(10)
_cell_angle_beta 84.3990(10)
_cell_angle_gamma 84.4130(10)
_cell_formula_units_Z 2
_cell_length_a 17.4438(3)
_cell_length_b 19.0667(4)
_cell_length_c 24.5099(4)
_cell_measurement_reflns_used 51282
_cell_measurement_temperature 93.00(10)
_cell_measurement_theta_max 30.6090
_cell_measurement_theta_min 3.2770
_cell_volume 8062.6(3)
_computing_cell_refinement 'CrysAlisPro 1.171.39.30d (Rigaku OD, 2017)'
_computing_data_collection 'CrysAlisPro 1.171.39.30d (Rigaku OD, 2017)'
_computing_data_reduction 'CrysAlisPro 1.171.39.30d (Rigaku OD, 2017)'
_computing_molecular_graphics 'Olex2 (Dolomanov et al., 2009)'
_computing_publication_material 'Olex2 (Dolomanov et al., 2009)'
_computing_structure_refinement 'ShelXL (Sheldrick, 2015)'
_diffrn_ambient_environment N~2~
_diffrn_ambient_temperature 93.00(10)
_diffrn_detector 'CCD plate'
_diffrn_detector_type HyPix
_diffrn_measured_fraction_theta_full 0.995
_diffrn_measured_fraction_theta_max 0.996
_diffrn_measurement_details
;
List of Runs (angles in degrees, time in seconds):

  # Type    Start    End  Width  t~exp~   \w     \q     \k     \f   Frames
#--------------------------------------------------------------------------
  1  \w     -1.00  68.00   0.50   30.00    --   -4.48  57.00 -60.00  138
  2  \w      7.00  35.00   0.50   30.00    --   -4.48  37.00-120.00   56
  3  \w    -36.00   0.00   0.50   30.00    --    5.65 -77.00-120.00   72
  4  \w    -24.00  38.00   0.50   30.00    --    5.65 -99.00 -60.00  124
  5  \w    -25.00  39.00   0.50   30.00    --    5.65 -99.00-150.00  128
  6  \w     -6.00  21.00   0.50   30.00    --    5.65  37.00  60.00   54
  7  \w     23.00  60.00   0.50   30.00    --    5.65  37.00  60.00   74
  8  \w     25.00  70.00   0.50   30.00    --   -4.48  19.00 120.00   90
  9  \w      0.00  25.00   0.50   30.00    --    5.65-112.00 172.00   50
 10  \w    -17.00  23.00   0.50   30.00    --   -4.48  19.00 120.00   80
 11  \w    -25.00  29.00   0.50   30.00    --   -4.48 -99.00 150.00  108
 12  \w    -25.00  37.00   0.50   30.00    --    5.65 -99.00  90.00  124
 13  \w    -63.00   7.00   0.50   30.00    --   -4.48 -37.00-180.00  140
;
_diffrn_measurement_device 'four-circle diffractometer'
_diffrn_measurement_device_type 'XtaLAB Synergy, Dualflex, HyPix'
_diffrn_measurement_method '\w scans'
_diffrn_orient_matrix_type 'CrysAlisPro convention (1999,Acta A55,543-557)'
_diffrn_orient_matrix_UB_11 -0.0269896000
_diffrn_orient_matrix_UB_12 -0.0087910000
_diffrn_orient_matrix_UB_13 0.0223432000
_diffrn_orient_matrix_UB_21 0.0300092000
_diffrn_orient_matrix_UB_22 -0.0037001000
_diffrn_orient_matrix_UB_23 0.0178109000
_diffrn_orient_matrix_UB_31 -0.0073831000
_diffrn_orient_matrix_UB_32 0.0361977000
_diffrn_orient_matrix_UB_33 0.0056190000
_diffrn_radiation_monochromator mirror
_diffrn_radiation_probe x-ray
_diffrn_radiation_type MoK\a
_diffrn_radiation_wavelength 0.71073
_diffrn_reflns_av_R_equivalents 0.0664
_diffrn_reflns_av_unetI/netI 0.0478
_diffrn_reflns_Laue_measured_fraction_full 0.995
_diffrn_reflns_Laue_measured_fraction_max 0.996
_diffrn_reflns_limit_h_max 21
_diffrn_reflns_limit_h_min -21
_diffrn_reflns_limit_k_max 23
_diffrn_reflns_limit_k_min -23
_diffrn_reflns_limit_l_max 30
_diffrn_reflns_limit_l_min -30
_diffrn_reflns_number 148622
_diffrn_reflns_point_group_measured_fraction_full 0.995
_diffrn_reflns_point_group_measured_fraction_max 0.996
_diffrn_reflns_theta_full 25.242
_diffrn_reflns_theta_max 26.372
_diffrn_reflns_theta_min 3.331
_diffrn_source 'micro-focus sealed X-ray tube'
_diffrn_source_type 'PhotonJet (Mo) X-ray Source'
_exptl_absorpt_coefficient_mu 12.027
_exptl_absorpt_correction_T_max 1.00000
_exptl_absorpt_correction_T_min 0.17007
_exptl_absorpt_correction_type multi-scan
_exptl_absorpt_process_details
;
CrysAlisPro 1.171.39.30d (Rigaku Oxford Diffraction, 2017)
Empirical absorption correction using spherical harmonics,
 implemented in SCALE3 ABSPACK scaling algorithm.
;
_exptl_crystal_colour yellow
_exptl_crystal_density_diffrn 2.290
_exptl_crystal_description block
_exptl_crystal_F_000 5148
_exptl_crystal_size_max 0.1
_exptl_crystal_size_mid 0.08
_exptl_crystal_size_min 0.05
_refine_diff_density_max 2.958
_refine_diff_density_min -2.401
_refine_diff_density_rms 0.272
_refine_ls_extinction_method none
_refine_ls_goodness_of_fit_ref 1.023
_refine_ls_hydrogen_treatment constr
_refine_ls_matrix_type full
_refine_ls_number_parameters 1820
_refine_ls_number_reflns 32833
_refine_ls_number_restraints 125
_refine_ls_restrained_S_all 1.023
_refine_ls_R_factor_all 0.0694
_refine_ls_R_factor_gt 0.0460
_refine_ls_shift/su_max 0.002
_refine_ls_shift/su_mean 0.000
_refine_ls_structure_factor_coef Fsqd
_refine_ls_weighting_details 'w=1/[\s^2^(Fo^2^)+(0.0377P)^2^+195.3347P] where P=(Fo^2^+2Fc^2^)/3'
_refine_ls_weighting_scheme calc
_refine_ls_wR_factor_gt 0.0988
_refine_ls_wR_factor_ref 0.1087
_reflns_Friedel_coverage 0.000
_reflns_number_gt 25427
_reflns_number_total 32833
_reflns_threshold_expression 'I > 2\s(I)'
_cod_data_source_file c7sc03566g2.cif
_cod_data_source_block SD_Au3
_cod_database_code 1553988
_shelxl_version_number 2013-4
_chemical_oxdiff_formula AuCHPCl
_shelx_space_group_comment
;
The symmetry employed for this shelxl refinement is uniquely defined
by the following loop, which should always be used as a source of
symmetry information in preference to the above space-group names.
They are only intended as comments.
;
_diffrn_oxdiff_ac3_digest_frames
;
0197e3a5f2eeabe51fe04cdc5432bc35ff0123883dd
;
_reflns_odcompleteness_completeness 99.73
_reflns_odcompleteness_iscentric 1
_reflns_odcompleteness_theta 26.32
_olex2_refinement_description
;
1. Fixed Uiso
 At 1.2 times of:
  All C(H) groups, All C(H,H) groups
2. Restrained distances
 F17-F16
 2.3 with sigma of 0.01
 P15-F17
 1.55 with sigma of 0.01
 F15-P15
 1.55 with sigma of 0.01
 P16-F24 = F18-P15
 1.55 with sigma of 0.01
 F13-P15
 1.55 with sigma of 0.01
 F13-F15
 2.3 with sigma of 0.01
 F21-F20
 2.3 with sigma of 0.01
 F21-F23
 2.3 with sigma of 0.02
 F21-P16
 1.55 with sigma of 0.01
 F22-F21
 2.3 with sigma of 0.01
3. Uiso/Uaniso restraints and constraints
P15 \\sim F13 \\sim F14 \\sim F15 \\sim F16 \\sim F17 \\sim F18: within 1.7A
with sigma of 0.004 and sigma for terminal atoms of 0.08
C151 \\sim C152 \\sim C153 \\sim C154 \\sim C155 \\sim C156: within 1.7A with
sigma of 0.004 and sigma for terminal atoms of 0.08
C27 \\sim C26 \\sim C31 \\sim C30 \\sim C29 \\sim C28: within 1.7A with sigma
of 0.004 and sigma for terminal atoms of 0.008
C26 \\sim C27 \\sim C28 \\sim C30 \\sim C31 \\sim C29: within 1.7A with sigma
of 0.004 and sigma for terminal atoms of 0.008
C32 \\sim C37 \\sim C36 \\sim C35 \\sim C34 \\sim C33: within 1.7A with sigma
of 0.004 and sigma for terminal atoms of 0.008
4. Others
 Fixed Sof: Cl1(0.65) Cl1A(0.35)
5.a Secondary CH2 refined with riding coordinates:
 C13(H13A,H13B), C50(H50A,H50B), C63(H63A,H63B), C88(H88A,H88B), C113(H11A,
 H11B), C144(H14A,H14B)
5.b Aromatic/amide H refined with riding coordinates:
 C2(H2), C3(H3), C4(H4), C5(H5), C6(H6), C8(H8), C9(H9), C10(H10), C11(H11),
 C12(H12), C15(H15), C16(H16), C17(H17), C18(H18), C19(H19), C21(H21), C22(H22),
  C23(H23), C24(H24), C25(H25), C27(H27), C28(H28), C29(H29), C30(H30),
 C31(H31), C33(H33), C34(H34), C35(H35), C36(H36), C37(H37), C39(H39), C40(H40),
  C41(H41), C42(H42), C43(H43), C45(H45), C46(H46), C47(H47), C48(H48),
 C49(H49), C52(H52), C53(H53), C54(H54), C55(H55), C56(H56), C58(H58), C59(H59),
  C60(H60), C61(H61), C62(H62), C65(H65), C66(H66), C67(H67), C68(H68),
 C69(H69), C71(H71), C72(H72), C73(H73), C74(H74), C75(H75), C77(H77), C78(H78),
  C79(H79), C80(H80), C81(H81), C83(H83), C84(H84), C85(H85), C86(H86),
 C87(H87), C90(H90), C91(H91), C92(H92), C93(H93), C94(H94), C96(H96), C97(H97),
  C98(H98), C99(H99), C100(H100), C102(H102), C103(H103), C104(H104),
 C105(H105), C106(H106), C108(H108), C109(H109), C110(H110), C111(H111),
 C112(H112), C115(H115), C116(H116), C117(H117), C118(H118), C119(H119),
 C121(H121), C122(H122), C123(H123), C124(H124), C125(H125), C127(H127),
 C128(H128), C129(H129), C130(H130), C131(H131), C133(H133), C134(H134),
 C135(H135), C136(H136), C137(H137), C139(H139), C140(H140), C141(H141),
 C142(H142), C143(H143), C146(H146), C147(H147), C148(H148), C149(H149),
 C150(H150), C151(H151), C152(H152), C153(H153), C154(H154), C155(H155),
 C156(H156)
;
_olex2_submission_special_instructions 'No special instructions were received'
_oxdiff_exptl_absorpt_empirical_details
;
Empirical correction (ABSPACK) includes:
- Absorption correction using spherical harmonics
- Frame scaling
;
_oxdiff_exptl_absorpt_empirical_full_max 3.684
_oxdiff_exptl_absorpt_empirical_full_min 0.691

loop_
_space_group_symop_operation_xyz
'x, y, z'
'-x, -y, -z'

loop_
_atom_site_label
_atom_site_type_symbol
_atom_site_fract_x
_atom_site_fract_y
_atom_site_fract_z
_atom_site_U_iso_or_equiv
_atom_site_adp_type
_atom_site_occupancy
_atom_site_site_symmetry_order
_atom_site_calc_flag
_atom_site_refinement_flags_posn
_atom_site_refinement_flags_adp
_atom_site_refinement_flags_occupancy
Au1 Au 0.27826(2) 0.29444(2) 0.75354(2) 0.01480(8) Uani 1 1 d . . .
Au2 Au 0.38266(2) 0.38790(2) 0.69236(2) 0.01772(9) Uani 1 1 d . . .
Au3 Au 0.21697(2) 0.37301(2) 0.67004(2) 0.01815(9) Uani 1 1 d . . .
Au4 Au 0.12404(2) 0.32815(2) 0.76613(2) 0.01787(9) Uani 1 1 d . . .
Au5 Au 0.18754(2) 0.18519(2) 0.80439(2) 0.01784(9) Uani 1 1 d . . .
Au6 Au 0.33561(2) 0.22504(2) 0.84227(2) 0.01648(8) Uani 1 1 d . . .
Au7 Au 0.43238(2) 0.25656(2) 0.74602(2) 0.01660(8) Uani 1 1 d . . .
Au8 Au 0.36166(2) 0.36798(2) 0.81288(2) 0.01686(8) Uani 1 1 d . . .
Au9 Au 0.21393(2) 0.44092(2) 0.77701(2) 0.01937(9) Uani 1 1 d . . .
Au10 Au 0.34738(2) 0.27427(2) 0.64365(2) 0.01818(9) Uani 1 1 d . . .
Au11 Au 0.19262(2) 0.22769(2) 0.69015(2) 0.01981(9) Uani 1 1 d . . .
Au12 Au 0.21204(2) 0.34444(2) 0.86216(2) 0.01800(9) Uani 1 1 d . . .
Au13 Au 0.32357(2) 0.14318(2) 0.75003(2) 0.01737(8) Uani 1 1 d . . .
P1 P 0.41630(16) 0.46663(14) 0.83282(11) 0.0182(5) Uani 1 1 d . . .
P2 P 0.44918(17) 0.48421(15) 0.70753(11) 0.0207(6) Uani 1 1 d . . .
P3 P 0.18244(18) 0.54615(15) 0.72651(12) 0.0242(6) Uani 1 1 d . . .
P4 P 0.19380(17) 0.47403(15) 0.61628(11) 0.0213(6) Uani 1 1 d . . .
P5 P 0.33854(17) 0.19891(15) 0.57397(11) 0.0221(6) Uani 1 1 d . . .
P6 P 0.18207(17) 0.14868(15) 0.62523(12) 0.0242(6) Uani 1 1 d . . .
P7 P 0.00392(15) 0.32503(14) 0.81233(11) 0.0178(5) Uani 1 1 d . . .
P8 P 0.06561(16) 0.17395(14) 0.84940(11) 0.0191(6) Uani 1 1 d . . .
P9 P 0.43164(16) 0.06608(14) 0.72518(11) 0.0190(6) Uani 1 1 d . . .
P10 P 0.53948(15) 0.18796(14) 0.71135(11) 0.0176(5) Uani 1 1 d . . .
P11 P 0.32669(15) 0.17356(14) 0.92909(11) 0.0172(5) Uani 1 1 d . . .
P12 P 0.20544(16) 0.29940(14) 0.95325(11) 0.0191(5) Uani 1 1 d . . .
C1 C 0.3688(7) 0.5188(6) 0.8880(4) 0.023(2) Uani 1 1 d . . .
C2 C 0.4064(8) 0.5675(6) 0.9136(5) 0.034(3) Uani 1 1 d . . .
H2 H 0.4571 0.5753 0.9011 0.041 Uiso 1 1 calc R . .
C3 C 0.3701(9) 0.6037(7) 0.9564(6) 0.044(4) Uani 1 1 d . . .
H3 H 0.3965 0.6352 0.9733 0.053 Uiso 1 1 calc R . .
C4 C 0.2946(9) 0.5939(6) 0.9748(5) 0.038(3) Uani 1 1 d . . .
H4 H 0.2697 0.6195 1.0035 0.045 Uiso 1 1 calc R . .
C5 C 0.2555(8) 0.5461(7) 0.9507(5) 0.034(3) Uani 1 1 d . . .
H5 H 0.2049 0.5385 0.9636 0.041 Uiso 1 1 calc R . .
C6 C 0.2928(7) 0.5100(6) 0.9075(5) 0.028(3) Uani 1 1 d . . .
H6 H 0.2661 0.4786 0.8908 0.033 Uiso 1 1 calc R . .
C7 C 0.5150(6) 0.4482(6) 0.8498(4) 0.023(2) Uani 1 1 d . . .
C8 C 0.5727(6) 0.4929(6) 0.8364(5) 0.023(2) Uani 1 1 d . . .
H8 H 0.5611 0.5366 0.8185 0.028 Uiso 1 1 calc R . .
C9 C 0.6480(6) 0.4732(6) 0.8494(5) 0.026(2) Uani 1 1 d . . .
H9 H 0.6867 0.5029 0.8391 0.031 Uiso 1 1 calc R . .
C10 C 0.6649(7) 0.4104(6) 0.8772(5) 0.027(3) Uani 1 1 d . . .
H10 H 0.7152 0.3977 0.8861 0.032 Uiso 1 1 calc R . .
C11 C 0.6080(7) 0.3653(6) 0.8923(5) 0.030(3) Uani 1 1 d . . .
H11 H 0.6199 0.3228 0.9117 0.036 Uiso 1 1 calc R . .
C12 C 0.5329(6) 0.3838(5) 0.8783(4) 0.022(2) Uani 1 1 d . . .
H12 H 0.4947 0.3533 0.8880 0.026 Uiso 1 1 calc R . .
C13 C 0.4178(7) 0.5293(6) 0.7717(5) 0.026(2) Uani 1 1 d . . .
H13A H 0.3664 0.5530 0.7691 0.032 Uiso 1 1 calc R . .
H13B H 0.4526 0.5648 0.7760 0.032 Uiso 1 1 calc R . .
C14 C 0.5528(7) 0.4638(7) 0.7101(5) 0.029(3) Uani 1 1 d . . .
C15 C 0.5804(6) 0.3961(6) 0.7271(5) 0.024(2) Uani 1 1 d . . .
H15 H 0.5459 0.3619 0.7355 0.029 Uiso 1 1 calc R . .
C16 C 0.6590(7) 0.3785(7) 0.7316(5) 0.035(3) Uani 1 1 d . . .
H16 H 0.6773 0.3332 0.7435 0.043 Uiso 1 1 calc R . .
C17 C 0.7096(8) 0.4306(8) 0.7180(6) 0.044(3) Uani 1 1 d . . .
H17 H 0.7621 0.4195 0.7210 0.052 Uiso 1 1 calc R . .
C18 C 0.6842(7) 0.4972(8) 0.7003(5) 0.039(3) Uani 1 1 d . . .
H18 H 0.7189 0.5312 0.6917 0.047 Uiso 1 1 calc R . .
C19 C 0.6052(7) 0.5138(7) 0.6954(5) 0.034(3) Uani 1 1 d . . .
H19 H 0.5875 0.5587 0.6821 0.041 Uiso 1 1 calc R . .
C20 C 0.4413(7) 0.5543(6) 0.6534(5) 0.030(3) Uani 1 1 d . . .
C21 C 0.4440(11) 0.6233(8) 0.6616(6) 0.058(5) Uani 1 1 d . . .
H21 H 0.4502 0.6379 0.6963 0.070 Uiso 1 1 calc R . .
C22 C 0.4373(12) 0.6729(8) 0.6171(7) 0.071(6) Uani 1 1 d . . .
H22 H 0.4392 0.7206 0.6223 0.085 Uiso 1 1 calc R . .
C23 C 0.4281(9) 0.6516(8) 0.5661(7) 0.056(5) Uani 1 1 d . . .
H23 H 0.4216 0.6847 0.5370 0.067 Uiso 1 1 calc R . .
C24 C 0.4283(8) 0.5833(8) 0.5584(5) 0.042(3) Uani 1 1 d . . .
H24 H 0.4232 0.5691 0.5235 0.050 Uiso 1 1 calc R . .
C25 C 0.4360(7) 0.5325(7) 0.6013(5) 0.031(3) Uani 1 1 d . . .
H25 H 0.4376 0.4847 0.5950 0.037 Uiso 1 1 calc R . .
C26 C 0.2218(13) 0.6216(8) 0.7531(6) 0.075(3) Uani 1 1 d . U .
C27 C 0.2560(13) 0.6731(9) 0.7182(7) 0.078(3) Uani 1 1 d . U .
H27 H 0.2535 0.6729 0.6804 0.094 Uiso 1 1 calc R . .
C28 C 0.2935(14) 0.7241(9) 0.7397(7) 0.084(3) Uani 1 1 d . U .
H28 H 0.3209 0.7555 0.7167 0.101 Uiso 1 1 calc R . .
C29 C 0.2892(14) 0.7275(10) 0.7974(7) 0.086(3) Uani 1 1 d . U .
H29 H 0.3097 0.7641 0.8127 0.103 Uiso 1 1 calc R . .
C30 C 0.2539(14) 0.6754(9) 0.8317(7) 0.082(3) Uani 1 1 d . U .
H30 H 0.2538 0.6763 0.8696 0.098 Uiso 1 1 calc R . .
C31 C 0.2196(13) 0.6234(8) 0.8094(6) 0.076(3) Uani 1 1 d . U .
H31 H 0.1951 0.5897 0.8320 0.091 Uiso 1 1 calc R . .
C32 C 0.0793(8) 0.5693(7) 0.7271(6) 0.045(2) Uani 1 1 d . U .
C33 C 0.0467(9) 0.6374(8) 0.7259(7) 0.052(2) Uani 1 1 d . U .
H33 H 0.0780 0.6739 0.7273 0.063 Uiso 1 1 calc R . .
C34 C -0.0319(9) 0.6531(9) 0.7228(7) 0.057(2) Uani 1 1 d . U .
H34 H -0.0523 0.6999 0.7196 0.069 Uiso 1 1 calc R . .
C35 C -0.0805(9) 0.5995(8) 0.7244(7) 0.054(2) Uani 1 1 d . U .
H35 H -0.1337 0.6101 0.7247 0.065 Uiso 1 1 calc R . .
C36 C -0.0496(8) 0.5310(8) 0.7253(6) 0.048(2) Uani 1 1 d . U .
H36 H -0.0814 0.4948 0.7245 0.058 Uiso 1 1 calc R . .
C37 C 0.0300(8) 0.5154(7) 0.7276(6) 0.042(2) Uani 1 1 d . U .
H37 H 0.0506 0.4685 0.7296 0.051 Uiso 1 1 calc R . .
C38 C 0.0950(6) 0.4931(6) 0.5978(4) 0.024(2) Uani 1 1 d . . .
C39 C 0.0606(7) 0.5613(6) 0.5902(5) 0.026(2) Uani 1 1 d . . .
H39 H 0.0879 0.5996 0.5950 0.032 Uiso 1 1 calc R . .
C40 C -0.0138(7) 0.5722(7) 0.5754(5) 0.033(3) Uani 1 1 d . . .
H40 H -0.0368 0.6180 0.5708 0.040 Uiso 1 1 calc R . .
C41 C -0.0550(7) 0.5158(7) 0.5672(5) 0.037(3) Uani 1 1 d . . .
H41 H -0.1050 0.5234 0.5565 0.044 Uiso 1 1 calc R . .
C42 C -0.0205(7) 0.4482(6) 0.5751(5) 0.031(3) Uani 1 1 d . . .
H42 H -0.0481 0.4101 0.5702 0.037 Uiso 1 1 calc R . .
C43 C 0.0538(7) 0.4358(6) 0.5902(5) 0.024(2) Uani 1 1 d . . .
H43 H 0.0763 0.3899 0.5953 0.029 Uiso 1 1 calc R . .
C44 C 0.2532(7) 0.4804(6) 0.5502(5) 0.028(3) Uani 1 1 d . . .
C45 C 0.2311(7) 0.5287(7) 0.5077(5) 0.031(3) Uani 1 1 d . . .
H45 H 0.1867 0.5597 0.5129 0.037 Uiso 1 1 calc R . .
C46 C 0.2755(8) 0.5296(7) 0.4588(5) 0.034(3) Uani 1 1 d . . .
H46 H 0.2614 0.5619 0.4307 0.041 Uiso 1 1 calc R . .
C47 C 0.3408(8) 0.4834(8) 0.4501(5) 0.042(3) Uani 1 1 d . . .
H47 H 0.3698 0.4848 0.4162 0.051 Uiso 1 1 calc R . .
C48 C 0.3636(9) 0.4354(8) 0.4909(5) 0.045(4) Uani 1 1 d . . .
H48 H 0.4078 0.4043 0.4853 0.054 Uiso 1 1 calc R . .
C49 C 0.3179(7) 0.4349(7) 0.5414(5) 0.033(3) Uani 1 1 d . . .
H49 H 0.3322 0.4027 0.5696 0.039 Uiso 1 1 calc R . .
C50 C 0.2175(7) 0.5482(6) 0.6530(4) 0.025(2) Uani 1 1 d . . .
H50A H 0.1957 0.5916 0.6355 0.030 Uiso 1 1 calc R . .
H50B H 0.2732 0.5492 0.6497 0.030 Uiso 1 1 calc R . .
C51 C 0.4327(7) 0.1575(6) 0.5480(5) 0.025(2) Uani 1 1 d . . .
C52 C 0.4889(7) 0.2026(6) 0.5314(4) 0.026(2) Uani 1 1 d . . .
H52 H 0.4765 0.2512 0.5304 0.031 Uiso 1 1 calc R . .
C53 C 0.5639(7) 0.1750(7) 0.5161(5) 0.032(3) Uani 1 1 d . . .
H53 H 0.6011 0.2051 0.5030 0.038 Uiso 1 1 calc R . .
C54 C 0.5834(8) 0.1035(6) 0.5201(5) 0.033(3) Uani 1 1 d . . .
H54 H 0.6339 0.0852 0.5105 0.040 Uiso 1 1 calc R . .
C55 C 0.5272(8) 0.0590(7) 0.5387(5) 0.035(3) Uani 1 1 d . . .
H55 H 0.5403 0.0106 0.5426 0.043 Uiso 1 1 calc R . .
C56 C 0.4524(7) 0.0858(6) 0.5514(5) 0.029(3) Uani 1 1 d . . .
H56 H 0.4146 0.0554 0.5624 0.035 Uiso 1 1 calc R . .
C57 C 0.2972(7) 0.2448(6) 0.5149(5) 0.028(3) Uani 1 1 d . . .
C58 C 0.3237(9) 0.2287(8) 0.4613(6) 0.047(4) Uani 1 1 d . . .
H58 H 0.3659 0.1955 0.4548 0.056 Uiso 1 1 calc R . .
C59 C 0.2874(11) 0.2619(10) 0.4175(6) 0.065(5) Uani 1 1 d . . .
H59 H 0.3025 0.2492 0.3818 0.078 Uiso 1 1 calc R . .
C60 C 0.2276(11) 0.3151(10) 0.4282(6) 0.063(5) Uani 1 1 d . . .
H60 H 0.2050 0.3396 0.3989 0.075 Uiso 1 1 calc R . .
C61 C 0.2015(9) 0.3319(7) 0.4804(6) 0.044(4) Uani 1 1 d . . .
H61 H 0.1607 0.3665 0.4866 0.052 Uiso 1 1 calc R . .
C62 C 0.2368(7) 0.2967(6) 0.5246(5) 0.030(3) Uani 1 1 d . . .
H62 H 0.2197 0.3080 0.5604 0.036 Uiso 1 1 calc R . .
C63 C 0.2792(7) 0.1240(6) 0.5937(5) 0.027(3) Uani 1 1 d . . .
H63A H 0.2749 0.0987 0.5611 0.033 Uiso 1 1 calc R . .
H63B H 0.3062 0.0918 0.6191 0.033 Uiso 1 1 calc R . .
C64 C 0.1487(8) 0.0636(6) 0.6508(6) 0.037(3) Uani 1 1 d . . .
C65 C 0.1518(7) 0.0407(6) 0.7042(6) 0.035(3) Uani 1 1 d . . .
H65 H 0.1708 0.0696 0.7279 0.042 Uiso 1 1 calc R . .
C66 C 0.1286(9) -0.0220(9) 0.7244(8) 0.060(4) Uani 1 1 d . . .
H66 H 0.1332 -0.0367 0.7610 0.072 Uiso 1 1 calc R . .
C67 C 0.0977(10) -0.0645(8) 0.6895(10) 0.071(6) Uani 1 1 d . . .
H67 H 0.0823 -0.1082 0.7026 0.085 Uiso 1 1 calc R . .
C68 C 0.0898(10) -0.0421(8) 0.6357(8) 0.061(5) Uani 1 1 d . . .
H68 H 0.0669 -0.0696 0.6129 0.073 Uiso 1 1 calc R . .
C69 C 0.1158(10) 0.0209(8) 0.6157(7) 0.056(4) Uani 1 1 d . . .
H69 H 0.1119 0.0357 0.5792 0.067 Uiso 1 1 calc R . .
C70 C 0.1229(7) 0.1778(6) 0.5692(5) 0.029(3) Uani 1 1 d . . .
C71 C 0.0567(8) 0.2217(7) 0.5823(6) 0.038(3) Uani 1 1 d . . .
H71 H 0.0447 0.2355 0.6181 0.045 Uiso 1 1 calc R . .
C72 C 0.0079(9) 0.2454(8) 0.5418(6) 0.048(4) Uani 1 1 d . . .
H72 H -0.0369 0.2746 0.5506 0.058 Uiso 1 1 calc R . .
C73 C 0.0268(9) 0.2250(8) 0.4885(6) 0.050(4) Uani 1 1 d . . .
H73 H -0.0052 0.2417 0.4614 0.060 Uiso 1 1 calc R . .
C74 C 0.0912(9) 0.1808(8) 0.4749(6) 0.047(4) Uani 1 1 d . . .
H74 H 0.1031 0.1666 0.4392 0.056 Uiso 1 1 calc R . .
C75 C 0.1390(8) 0.1574(8) 0.5166(6) 0.043(3) Uani 1 1 d . . .
H75 H 0.1830 0.1271 0.5081 0.052 Uiso 1 1 calc R . .
C76 C -0.0373(6) 0.4041(6) 0.8484(4) 0.022(2) Uani 1 1 d . . .
C77 C 0.0083(7) 0.4585(6) 0.8521(5) 0.028(3) Uani 1 1 d . . .
H77 H 0.0595 0.4541 0.8371 0.033 Uiso 1 1 calc R . .
C78 C -0.0201(8) 0.5182(7) 0.8770(5) 0.035(3) Uani 1 1 d . . .
H78 H 0.0110 0.5549 0.8786 0.042 Uiso 1 1 calc R . .
C79 C -0.0963(8) 0.5242(7) 0.9003(5) 0.036(3) Uani 1 1 d . . .
H79 H -0.1161 0.5644 0.9184 0.043 Uiso 1 1 calc R . .
C80 C -0.1418(7) 0.4712(7) 0.8965(6) 0.039(3) Uani 1 1 d . . .
H80 H -0.1931 0.4761 0.9111 0.047 Uiso 1 1 calc R . .
C81 C -0.1128(7) 0.4096(6) 0.8710(5) 0.030(3) Uani 1 1 d . . .
H81 H -0.1439 0.3729 0.8694 0.036 Uiso 1 1 calc R . .
C82 C -0.0692(6) 0.3029(6) 0.7700(5) 0.024(2) Uani 1 1 d . . .
C83 C -0.0598(7) 0.3245(6) 0.7144(5) 0.031(3) Uani 1 1 d . . .
H83 H -0.0185 0.3500 0.7012 0.037 Uiso 1 1 calc R . .
C84 C -0.1117(7) 0.3081(7) 0.6788(5) 0.036(3) Uani 1 1 d . . .
H84 H -0.1060 0.3235 0.6420 0.043 Uiso 1 1 calc R . .
C85 C -0.1720(7) 0.2687(7) 0.6982(5) 0.035(3) Uani 1 1 d . . .
H85 H -0.2063 0.2568 0.6742 0.042 Uiso 1 1 calc R . .
C86 C -0.1814(6) 0.2470(6) 0.7528(5) 0.028(3) Uani 1 1 d . . .
H86 H -0.2213 0.2194 0.7656 0.033 Uiso 1 1 calc R . .
C87 C -0.1314(6) 0.2661(6) 0.7888(5) 0.024(2) Uani 1 1 d . . .
H87 H -0.1401 0.2540 0.8261 0.029 Uiso 1 1 calc R . .
C88 C 0.0086(6) 0.2564(5) 0.8679(4) 0.017(2) Uani 1 1 d . . .
H88A H -0.0437 0.2459 0.8806 0.021 Uiso 1 1 calc R . .
H88B H 0.0305 0.2749 0.8983 0.021 Uiso 1 1 calc R . .
C89 C 0.0687(6) 0.1212(5) 0.9140(5) 0.024(2) Uani 1 1 d . . .
C90 C 0.1207(7) 0.0613(6) 0.9151(5) 0.028(3) Uani 1 1 d . . .
H90 H 0.1499 0.0480 0.8830 0.034 Uiso 1 1 calc R . .
C91 C 0.1295(8) 0.0211(6) 0.9633(5) 0.033(3) Uani 1 1 d . . .
H91 H 0.1663 -0.0176 0.9640 0.040 Uiso 1 1 calc R . .
C92 C 0.0836(9) 0.0385(8) 1.0106(6) 0.044(3) Uani 1 1 d . . .
H92 H 0.0882 0.0110 1.0430 0.053 Uiso 1 1 calc R . .
C93 C 0.0315(9) 0.0966(8) 1.0091(6) 0.048(4) Uani 1 1 d . . .
H93 H 0.0006 0.1080 1.0410 0.057 Uiso 1 1 calc R . .
C94 C 0.0230(8) 0.1390(7) 0.9617(5) 0.036(3) Uani 1 1 d . . .
H94 H -0.0125 0.1786 0.9618 0.043 Uiso 1 1 calc R . .
C95 C 0.0042(7) 0.1298(6) 0.8089(5) 0.027(3) Uani 1 1 d . . .
C96 C 0.0098(7) 0.1425(6) 0.7526(5) 0.026(2) Uani 1 1 d . . .
H96 H 0.0453 0.1726 0.7363 0.031 Uiso 1 1 calc R . .
C97 C -0.0360(7) 0.1117(7) 0.7199(5) 0.033(3) Uani 1 1 d . . .
H97 H -0.0327 0.1215 0.6822 0.039 Uiso 1 1 calc R . .
C98 C -0.0868(7) 0.0662(7) 0.7449(6) 0.036(3) Uani 1 1 d . . .
H98 H -0.1175 0.0446 0.7232 0.044 Uiso 1 1 calc R . .
C99 C -0.0941(8) 0.0513(8) 0.8012(6) 0.046(4) Uani 1 1 d . . .
H99 H -0.1292 0.0207 0.8173 0.055 Uiso 1 1 calc R . .
C100 C -0.0475(8) 0.0832(7) 0.8324(6) 0.036(3) Uani 1 1 d . . .
H100 H -0.0507 0.0733 0.8701 0.043 Uiso 1 1 calc R . .
C101 C 0.3995(6) 0.1934(5) 0.9733(5) 0.020(2) Uani 1 1 d . . .
C102 C 0.3846(7) 0.2020(6) 1.0282(4) 0.023(2) Uani 1 1 d . . .
H102 H 0.3350 0.1980 1.0451 0.028 Uiso 1 1 calc R . .
C103 C 0.4437(7) 0.2169(5) 1.0592(5) 0.025(2) Uani 1 1 d . . .
H103 H 0.4331 0.2243 1.0964 0.030 Uiso 1 1 calc R . .
C104 C 0.5180(7) 0.2204(6) 1.0342(5) 0.030(3) Uani 1 1 d . . .
H104 H 0.5575 0.2291 1.0550 0.036 Uiso 1 1 calc R . .
C105 C 0.5337(7) 0.2111(6) 0.9792(5) 0.027(3) Uani 1 1 d . . .
H105 H 0.5838 0.2141 0.9629 0.033 Uiso 1 1 calc R . .
C106 C 0.4752(6) 0.1973(5) 0.9472(5) 0.021(2) Uani 1 1 d . . .
H106 H 0.4857 0.1908 0.9098 0.025 Uiso 1 1 calc R . .
C107 C 0.3275(6) 0.0775(6) 0.9352(4) 0.021(2) Uani 1 1 d . . .
C108 C 0.3422(7) 0.0397(6) 0.9852(4) 0.023(2) Uani 1 1 d . . .
H108 H 0.3498 0.0633 1.0160 0.028 Uiso 1 1 calc R . .
C109 C 0.3448(8) -0.0326(6) 0.9875(5) 0.032(3) Uani 1 1 d . . .
H109 H 0.3551 -0.0581 1.0200 0.039 Uiso 1 1 calc R . .
C110 C 0.3326(7) -0.0680(6) 0.9424(5) 0.030(3) Uani 1 1 d . . .
H110 H 0.3335 -0.1169 0.9453 0.036 Uiso 1 1 calc R . .
C111 C 0.3190(7) -0.0325(6) 0.8927(5) 0.028(3) Uani 1 1 d . . .
H111 H 0.3123 -0.0570 0.8622 0.034 Uiso 1 1 calc R . .
C112 C 0.3156(6) 0.0409(6) 0.8898(4) 0.022(2) Uani 1 1 d . . .
H112 H 0.3052 0.0658 0.8571 0.027 Uiso 1 1 calc R . .
C113 C 0.2332(6) 0.2040(5) 0.9638(4) 0.020(2) Uani 1 1 d . . .
H11A H 0.2343 0.1926 1.0028 0.024 Uiso 1 1 calc R . .
H11B H 0.1937 0.1783 0.9509 0.024 Uiso 1 1 calc R . .
C114 C 0.1086(6) 0.3132(6) 0.9899(5) 0.028(3) Uani 1 1 d . . .
C115 C 0.0815(8) 0.2671(7) 1.0311(6) 0.044(4) Uani 1 1 d . . .
H115 H 0.1114 0.2264 1.0415 0.053 Uiso 1 1 calc R . .
C116 C 0.0069(9) 0.2838(8) 1.0569(7) 0.057(5) Uani 1 1 d . . .
H116 H -0.0125 0.2534 1.0849 0.069 Uiso 1 1 calc R . .
C117 C -0.0370(8) 0.3421(8) 1.0422(6) 0.044(4) Uani 1 1 d . . .
H117 H -0.0865 0.3514 1.0595 0.053 Uiso 1 1 calc R . .
C118 C -0.0089(7) 0.3884(8) 1.0015(5) 0.040(3) Uani 1 1 d . . .
H118 H -0.0389 0.4293 0.9914 0.048 Uiso 1 1 calc R . .
C119 C 0.0640(7) 0.3735(7) 0.9759(5) 0.033(3) Uani 1 1 d . . .
H119 H 0.0834 0.4049 0.9486 0.040 Uiso 1 1 calc R . .
C120 C 0.2689(7) 0.3392(6) 0.9945(5) 0.025(2) Uani 1 1 d . . .
C121 C 0.3378(7) 0.3619(6) 0.9696(4) 0.023(2) Uani 1 1 d . . .
H121 H 0.3501 0.3589 0.9320 0.028 Uiso 1 1 calc R . .
C122 C 0.3888(7) 0.3896(6) 1.0022(5) 0.029(3) Uani 1 1 d . . .
H122 H 0.4358 0.4037 0.9861 0.035 Uiso 1 1 calc R . .
C123 C 0.3698(8) 0.3957(7) 1.0564(6) 0.043(3) Uani 1 1 d . . .
H123 H 0.4024 0.4165 1.0772 0.052 Uiso 1 1 calc R . .
C124 C 0.3017(8) 0.3712(8) 1.0816(6) 0.044(3) Uani 1 1 d . . .
H124 H 0.2904 0.3737 1.1193 0.052 Uiso 1 1 calc R . .
C125 C 0.2509(7) 0.3435(6) 1.0513(5) 0.031(3) Uani 1 1 d . . .
H125 H 0.2051 0.3277 1.0682 0.037 Uiso 1 1 calc R . .
C126 C 0.4761(6) 0.0235(6) 0.7849(4) 0.022(2) Uani 1 1 d . . .
C127 C 0.4991(9) -0.0481(6) 0.7882(5) 0.039(3) Uani 1 1 d . . .
H127 H 0.4945 -0.0755 0.7588 0.047 Uiso 1 1 calc R . .
C128 C 0.5288(11) -0.0788(8) 0.8353(7) 0.062(5) Uani 1 1 d . . .
H128 H 0.5436 -0.1271 0.8375 0.074 Uiso 1 1 calc R . .
C129 C 0.5367(9) -0.0394(7) 0.8782(5) 0.046(4) Uani 1 1 d . . .
H129 H 0.5570 -0.0608 0.9095 0.055 Uiso 1 1 calc R . .
C130 C 0.5149(7) 0.0315(6) 0.8758(5) 0.029(3) Uani 1 1 d . . .
H130 H 0.5221 0.0588 0.9048 0.035 Uiso 1 1 calc R . .
C131 C 0.4823(7) 0.0622(6) 0.8300(4) 0.025(2) Uani 1 1 d . . .
H131 H 0.4641 0.1098 0.8294 0.030 Uiso 1 1 calc R . .
C132 C 0.4136(6) -0.0071(5) 0.6846(5) 0.022(2) Uani 1 1 d . . .
C133 C 0.4719(7) -0.0435(6) 0.6516(5) 0.029(3) Uani 1 1 d . . .
H133 H 0.5226 -0.0316 0.6495 0.035 Uiso 1 1 calc R . .
C134 C 0.4526(8) -0.0980(7) 0.6220(5) 0.034(3) Uani 1 1 d . . .
H134 H 0.4907 -0.1224 0.5995 0.040 Uiso 1 1 calc R . .
C135 C 0.3777(8) -0.1163(6) 0.6256(5) 0.034(3) Uani 1 1 d . . .
H135 H 0.3656 -0.1527 0.6054 0.041 Uiso 1 1 calc R . .
C136 C 0.3202(8) -0.0804(6) 0.6593(5) 0.033(3) Uani 1 1 d . . .
H136 H 0.2697 -0.0929 0.6619 0.040 Uiso 1 1 calc R . .
C137 C 0.3384(7) -0.0268(6) 0.6886(5) 0.025(2) Uani 1 1 d . . .
H137 H 0.3001 -0.0031 0.7115 0.030 Uiso 1 1 calc R . .
C138 C 0.5975(6) 0.2259(6) 0.6537(4) 0.024(2) Uani 1 1 d . . .
C139 C 0.5708(7) 0.2914(6) 0.6294(5) 0.027(3) Uani 1 1 d . . .
H139 H 0.5234 0.3137 0.6426 0.033 Uiso 1 1 calc R . .
C140 C 0.6147(8) 0.3236(7) 0.5859(5) 0.034(3) Uani 1 1 d . . .
H140 H 0.5970 0.3672 0.5704 0.041 Uiso 1 1 calc R . .
C141 C 0.6842(8) 0.2900(7) 0.5663(5) 0.036(3) Uani 1 1 d . . .
H141 H 0.7134 0.3109 0.5370 0.043 Uiso 1 1 calc R . .
C142 C 0.7112(7) 0.2257(7) 0.5895(5) 0.033(3) Uani 1 1 d . . .
H142 H 0.7590 0.2042 0.5763 0.039 Uiso 1 1 calc R . .
C143 C 0.6684(6) 0.1929(6) 0.6320(4) 0.024(2) Uani 1 1 d . . .
H143 H 0.6865 0.1488 0.6464 0.029 Uiso 1 1 calc R . .
C144 C 0.5092(6) 0.1093(6) 0.6829(4) 0.020(2) Uani 1 1 d . . .
H14A H 0.5540 0.0751 0.6778 0.024 Uiso 1 1 calc R . .
H14B H 0.4917 0.1225 0.6470 0.024 Uiso 1 1 calc R . .
C145 C 0.6077(6) 0.1557(6) 0.7606(4) 0.021(2) Uani 1 1 d . . .
C146 C 0.6137(6) 0.1984(6) 0.8041(4) 0.021(2) Uani 1 1 d . . .
H146 H 0.5844 0.2417 0.8062 0.025 Uiso 1 1 calc R . .
C147 C 0.6637(7) 0.1762(6) 0.8441(5) 0.028(3) Uani 1 1 d . . .
H147 H 0.6675 0.2042 0.8732 0.033 Uiso 1 1 calc R . .
C148 C 0.7069(7) 0.1129(7) 0.8401(5) 0.035(3) Uani 1 1 d . . .
H148 H 0.7402 0.0983 0.8668 0.042 Uiso 1 1 calc R . .
C149 C 0.7026(7) 0.0698(7) 0.7972(5) 0.033(3) Uani 1 1 d . . .
H149 H 0.7325 0.0268 0.7950 0.039 Uiso 1 1 calc R . .
C150 C 0.6523(6) 0.0923(6) 0.7576(5) 0.028(3) Uani 1 1 d . . .
H150 H 0.6488 0.0640 0.7286 0.033 Uiso 1 1 calc R . .
Cl1 Cl 0.2250(6) 0.1081(6) 1.1238(4) 0.109(3) Uiso 0.65 1 d . . P
Cl1A Cl 0.1881(13) 0.2350(11) 1.1832(9) 0.117(6) Uiso 0.35 1 d . . P
P13 P 0.79332(17) 0.21305(15) 0.97214(13) 0.0250(6) Uani 1 1 d . . .
F1 F 0.7294(4) 0.1637(4) 0.9601(3) 0.0430(19) Uani 1 1 d . . .
F2 F 0.8566(5) 0.2637(4) 0.9821(4) 0.052(2) Uani 1 1 d . . .
F3 F 0.8325(5) 0.1516(4) 1.0093(3) 0.047(2) Uani 1 1 d . . .
F4 F 0.7392(5) 0.2396(4) 1.0240(3) 0.051(2) Uani 1 1 d . . .
F5 F 0.7532(5) 0.2747(4) 0.9340(3) 0.046(2) Uani 1 1 d . . .
F6 F 0.8458(5) 0.1866(4) 0.9187(3) 0.047(2) Uani 1 1 d . . .
P14 P 0.8128(2) 0.2331(2) 0.42812(15) 0.0429(9) Uani 1 1 d . . .
F7 F 0.7507(8) 0.1955(7) 0.4641(4) 0.104(5) Uani 1 1 d . . .
F8 F 0.8659(8) 0.2840(7) 0.3919(5) 0.103(5) Uani 1 1 d . . .
F9 F 0.8813(8) 0.1786(7) 0.4298(7) 0.145(8) Uani 1 1 d . . .
F10 F 0.7883(5) 0.2030(4) 0.3739(3) 0.046(2) Uani 1 1 d . . .
F11 F 0.8377(5) 0.2650(6) 0.4820(4) 0.071(3) Uani 1 1 d . . .
F12 F 0.7484(8) 0.2998(6) 0.4229(5) 0.096(4) Uani 1 1 d . . .
P15 P 0.2893(7) 0.0743(6) 0.3425(5) 0.157(4) Uiso 1 1 d D U .
F13 F 0.2177(10) 0.0544(17) 0.3141(11) 0.266(13) Uiso 1 1 d D U .
F14 F 0.3535(17) 0.1128(15) 0.3738(12) 0.237(11) Uiso 1 1 d . U .
F15 F 0.3458(11) 0.0691(15) 0.2888(8) 0.235(11) Uiso 1 1 d D U .
F16 F 0.3225(12) -0.0025(11) 0.3644(9) 0.194(9) Uiso 1 1 d D U .
F17 F 0.2323(15) 0.0832(14) 0.3961(9) 0.280(14) Uiso 1 1 d D U .
F18 F 0.2497(17) 0.1452(11) 0.3182(12) 0.259(13) Uiso 1 1 d D U .
P16 P 0.5911(5) 0.7206(5) 0.7536(4) 0.120(3) Uiso 1 1 d D . .
F19 F 0.5120(17) 0.7663(15) 0.7379(11) 0.231(11) Uiso 1 1 d . . .
F20 F 0.5827(16) 0.7339(15) 0.8183(11) 0.251(12) Uiso 1 1 d D . .
F21 F 0.6711(11) 0.6776(14) 0.7577(12) 0.314(17) Uiso 1 1 d D . .
F22 F 0.6215(17) 0.7907(12) 0.7332(12) 0.241(12) Uiso 1 1 d D . .
F23 F 0.602(2) 0.691(2) 0.6841(15) 0.36(2) Uiso 1 1 d D . .
F24 F 0.5412(8) 0.6577(7) 0.7709(6) 0.121(5) Uiso 1 1 d D . .
C151 C 0.108(2) 0.7870(18) 0.8118(14) 0.146(5) Uani 1 1 d . U .
H151 H 0.1329 0.7465 0.7965 0.175 Uiso 1 1 calc R . .
C152 C 0.143(2) 0.8205(18) 0.8510(14) 0.146(5) Uani 1 1 d . U .
H152 H 0.1886 0.7998 0.8641 0.175 Uiso 1 1 calc R . .
C153 C 0.111(2) 0.8821(18) 0.8697(14) 0.146(5) Uani 1 1 d . U .
H153 H 0.1339 0.9025 0.8966 0.176 Uiso 1 1 calc R . .
C154 C 0.048(2) 0.9149(18) 0.8512(14) 0.147(5) Uani 1 1 d . U .
H154 H 0.0309 0.9604 0.8615 0.176 Uiso 1 1 calc R . .
C155 C 0.005(2) 0.8810(18) 0.8156(14) 0.147(5) Uani 1 1 d . U .
H155 H -0.0418 0.9023 0.8054 0.176 Uiso 1 1 calc R . .
C156 C 0.035(2) 0.8142(18) 0.7954(14) 0.146(5) Uani 1 1 d . U .
H156 H 0.0082 0.7901 0.7727 0.176 Uiso 1 1 calc R . .

loop_
_atom_site_aniso_label
_atom_site_aniso_U_11
_atom_site_aniso_U_22
_atom_site_aniso_U_33
_atom_site_aniso_U_23
_atom_site_aniso_U_13
_atom_site_aniso_U_12
Au1 0.01282(18) 0.01617(18) 0.01614(18) 0.00139(14) -0.00433(14) -0.00353(14)
Au2 0.0177(2) 0.01828(19) 0.01820(19) 0.00278(15) -0.00561(15) -0.00518(15)
Au3 0.0174(2) 0.0190(2) 0.0183(2) 0.00283(15) -0.00512(15) -0.00194(15)
Au4 0.01388(19) 0.01770(19) 0.0226(2) -0.00042(15) -0.00235(15) -0.00390(15)
Au5 0.01457(19) 0.0190(2) 0.0205(2) 0.00128(15) -0.00286(15) -0.00461(15)
Au6 0.0178(2) 0.01651(19) 0.01543(19) 0.00119(14) -0.00308(15) -0.00290(15)
Au7 0.01439(19) 0.01692(19) 0.01876(19) 0.00144(14) -0.00276(15) -0.00321(15)
Au8 0.01624(19) 0.01729(19) 0.01801(19) -0.00104(15) -0.00304(15) -0.00495(15)
Au9 0.0192(2) 0.0180(2) 0.0222(2) 0.00132(15) -0.00715(16) -0.00452(15)
Au10 0.0170(2) 0.0212(2) 0.01688(19) -0.00064(15) -0.00483(15) -0.00177(15)
Au11 0.0204(2) 0.0201(2) 0.0205(2) -0.00171(15) -0.00504(16) -0.00629(16)
Au12 0.01555(19) 0.0206(2) 0.0184(2) 0.00013(15) -0.00398(15) -0.00287(15)
Au13 0.01570(19) 0.01763(19) 0.0195(2) -0.00079(15) -0.00364(15) -0.00328(15)
P1 0.0200(14) 0.0166(13) 0.0194(13) -0.0016(10) -0.0058(11) -0.0048(10)
P2 0.0227(15) 0.0218(14) 0.0187(14) 0.0036(11) -0.0058(11) -0.0067(11)
P3 0.0258(16) 0.0192(14) 0.0294(16) 0.0000(11) -0.0119(12) -0.0028(11)
P4 0.0218(15) 0.0227(14) 0.0204(14) 0.0036(11) -0.0087(11) -0.0031(11)
P5 0.0253(15) 0.0248(15) 0.0169(13) -0.0045(11) -0.0059(11) 0.0003(12)
P6 0.0213(15) 0.0264(15) 0.0269(15) -0.0060(12) -0.0086(12) -0.0031(12)
P7 0.0130(13) 0.0197(13) 0.0215(14) -0.0015(10) -0.0044(10) -0.0025(10)
P8 0.0180(14) 0.0194(13) 0.0205(14) 0.0009(10) -0.0032(11) -0.0048(11)
P9 0.0194(14) 0.0186(13) 0.0203(14) 0.0012(10) -0.0045(11) -0.0066(11)
P10 0.0160(13) 0.0220(14) 0.0158(13) 0.0009(10) -0.0027(10) -0.0064(11)
P11 0.0156(13) 0.0186(13) 0.0174(13) 0.0018(10) -0.0026(10) -0.0022(10)
P12 0.0172(14) 0.0213(14) 0.0195(14) -0.0019(11) -0.0036(11) -0.0032(11)
C1 0.028(6) 0.019(5) 0.024(6) -0.007(4) -0.005(5) -0.001(4)
C2 0.036(7) 0.029(7) 0.039(7) -0.006(5) -0.008(6) -0.008(5)
C3 0.063(10) 0.028(7) 0.046(8) -0.020(6) -0.011(7) -0.014(6)
C4 0.060(10) 0.027(7) 0.026(7) -0.012(5) -0.005(6) 0.004(6)
C5 0.041(8) 0.035(7) 0.023(6) 0.000(5) 0.003(5) 0.007(6)
C6 0.033(7) 0.022(6) 0.029(6) -0.004(5) -0.010(5) 0.003(5)
C7 0.018(5) 0.029(6) 0.025(6) -0.002(5) -0.007(4) -0.009(4)
C8 0.021(6) 0.024(6) 0.026(6) -0.005(4) -0.004(5) -0.007(4)
C9 0.018(6) 0.028(6) 0.033(6) -0.005(5) -0.001(5) -0.010(5)
C10 0.018(6) 0.030(6) 0.035(7) -0.008(5) -0.011(5) -0.005(5)
C11 0.026(6) 0.033(7) 0.030(6) 0.004(5) -0.003(5) -0.002(5)
C12 0.020(6) 0.018(5) 0.029(6) -0.001(4) -0.011(5) 0.003(4)
C13 0.033(7) 0.016(5) 0.031(6) -0.001(4) -0.007(5) -0.003(5)
C14 0.020(6) 0.041(7) 0.028(6) -0.002(5) -0.005(5) -0.012(5)
C15 0.019(6) 0.023(6) 0.032(6) 0.001(5) -0.008(5) -0.003(4)
C16 0.028(7) 0.043(8) 0.036(7) -0.011(6) -0.005(5) -0.003(6)
C17 0.031(7) 0.062(10) 0.041(8) -0.009(7) -0.010(6) -0.011(7)
C18 0.027(7) 0.059(9) 0.034(7) -0.008(6) 0.007(5) -0.030(6)
C19 0.036(7) 0.047(8) 0.020(6) 0.009(5) -0.005(5) -0.015(6)
C20 0.025(6) 0.034(7) 0.030(6) 0.016(5) -0.007(5) -0.011(5)
C21 0.102(14) 0.036(8) 0.043(9) 0.016(7) -0.027(9) -0.027(8)
C22 0.123(17) 0.030(8) 0.063(11) 0.024(7) -0.024(11) -0.024(9)
C23 0.050(9) 0.053(10) 0.064(11) 0.043(8) -0.024(8) -0.015(7)
C24 0.048(9) 0.051(9) 0.023(7) 0.023(6) -0.002(6) -0.007(7)
C25 0.029(7) 0.036(7) 0.023(6) 0.019(5) 0.002(5) 0.000(5)
C26 0.148(8) 0.049(5) 0.044(5) 0.016(4) -0.052(5) -0.063(5)
C27 0.152(8) 0.053(5) 0.046(5) 0.016(4) -0.050(5) -0.065(5)
C28 0.157(8) 0.059(5) 0.051(5) 0.016(4) -0.047(5) -0.066(5)
C29 0.160(8) 0.061(5) 0.053(5) 0.014(4) -0.048(5) -0.065(6)
C30 0.157(8) 0.057(5) 0.047(5) 0.015(4) -0.050(5) -0.063(5)
C31 0.152(8) 0.050(5) 0.042(5) 0.014(4) -0.052(5) -0.062(5)
C32 0.037(4) 0.039(4) 0.060(5) -0.015(4) -0.013(4) 0.007(4)
C33 0.043(4) 0.045(4) 0.070(5) -0.019(4) -0.012(4) 0.008(4)
C34 0.047(4) 0.050(4) 0.076(5) -0.018(4) -0.010(4) 0.010(4)
C35 0.042(4) 0.049(4) 0.071(5) -0.017(4) -0.009(4) 0.008(4)
C36 0.036(4) 0.045(4) 0.063(5) -0.013(4) -0.009(4) 0.006(4)
C37 0.033(4) 0.039(4) 0.056(5) -0.013(4) -0.011(4) 0.005(3)
C38 0.022(6) 0.034(6) 0.017(5) 0.006(4) -0.006(4) -0.004(5)
C39 0.026(6) 0.028(6) 0.026(6) 0.004(5) -0.010(5) -0.001(5)
C40 0.035(7) 0.031(7) 0.035(7) -0.001(5) -0.012(6) 0.000(5)
C41 0.021(6) 0.054(8) 0.037(7) 0.012(6) -0.017(5) -0.008(6)
C42 0.026(6) 0.031(6) 0.037(7) -0.002(5) -0.008(5) -0.007(5)
C43 0.027(6) 0.017(5) 0.029(6) 0.003(4) -0.012(5) 0.002(4)
C44 0.021(6) 0.036(7) 0.030(6) 0.009(5) -0.004(5) -0.012(5)
C45 0.030(7) 0.040(7) 0.024(6) 0.010(5) -0.007(5) -0.013(5)
C46 0.039(8) 0.039(7) 0.027(7) 0.008(5) -0.008(5) -0.012(6)
C47 0.046(9) 0.054(9) 0.028(7) 0.004(6) 0.004(6) -0.024(7)
C48 0.048(9) 0.055(9) 0.030(7) 0.002(6) 0.012(6) -0.009(7)
C49 0.027(7) 0.035(7) 0.033(7) 0.011(5) 0.008(5) -0.006(5)
C50 0.027(6) 0.026(6) 0.022(6) 0.012(4) -0.009(5) -0.009(5)
C51 0.033(7) 0.023(6) 0.022(6) -0.005(4) -0.005(5) -0.004(5)
C52 0.033(7) 0.027(6) 0.020(6) -0.007(5) -0.007(5) -0.003(5)
C53 0.030(7) 0.035(7) 0.032(7) -0.004(5) -0.010(5) -0.002(5)
C54 0.031(7) 0.033(7) 0.037(7) -0.012(5) -0.011(5) 0.005(5)
C55 0.048(8) 0.024(6) 0.036(7) -0.011(5) -0.009(6) 0.001(6)
C56 0.030(7) 0.031(6) 0.026(6) -0.001(5) -0.001(5) -0.001(5)
C57 0.029(7) 0.035(7) 0.023(6) -0.002(5) -0.015(5) -0.001(5)
C58 0.051(9) 0.056(9) 0.032(8) 0.000(6) -0.008(7) 0.001(7)
C59 0.081(13) 0.091(13) 0.021(7) 0.000(8) -0.017(8) 0.012(11)
C60 0.072(12) 0.078(12) 0.038(9) 0.010(8) -0.028(8) 0.006(10)
C61 0.060(10) 0.029(7) 0.046(8) -0.008(6) -0.029(7) 0.007(6)
C62 0.028(7) 0.036(7) 0.025(6) 0.002(5) -0.008(5) 0.003(5)
C63 0.032(7) 0.027(6) 0.026(6) -0.012(5) -0.006(5) -0.008(5)
C64 0.031(7) 0.027(7) 0.055(9) -0.008(6) -0.017(6) -0.002(5)
C65 0.032(7) 0.021(6) 0.055(8) 0.004(6) -0.008(6) -0.014(5)
C66 0.037(9) 0.058(10) 0.087(13) -0.001(9) -0.010(8) -0.012(7)
C67 0.061(11) 0.027(8) 0.131(19) -0.016(10) -0.021(12) -0.014(7)
C68 0.067(11) 0.031(8) 0.095(14) -0.019(8) -0.035(10) -0.019(7)
C69 0.061(11) 0.044(9) 0.068(11) -0.023(8) -0.014(8) -0.014(8)
C70 0.027(6) 0.028(6) 0.037(7) -0.001(5) -0.023(5) -0.007(5)
C71 0.044(8) 0.039(7) 0.035(7) -0.010(6) -0.019(6) -0.007(6)
C72 0.038(8) 0.049(9) 0.062(10) -0.010(7) -0.030(7) 0.001(7)
C73 0.040(9) 0.061(10) 0.055(10) -0.005(7) -0.032(7) -0.003(7)
C74 0.044(9) 0.060(9) 0.042(8) -0.012(7) -0.020(7) -0.007(7)
C75 0.030(7) 0.063(9) 0.041(8) -0.016(7) -0.012(6) -0.009(7)
C76 0.016(5) 0.027(6) 0.024(6) -0.004(4) 0.000(4) -0.002(4)
C77 0.019(6) 0.028(6) 0.037(7) -0.001(5) -0.001(5) -0.003(5)
C78 0.038(8) 0.029(7) 0.040(7) -0.002(5) -0.005(6) -0.007(6)
C79 0.039(8) 0.039(7) 0.030(7) -0.018(6) 0.004(6) 0.000(6)
C80 0.022(7) 0.049(8) 0.045(8) -0.010(6) -0.004(6) 0.006(6)
C81 0.031(7) 0.025(6) 0.033(7) -0.011(5) 0.003(5) -0.006(5)
C82 0.008(5) 0.030(6) 0.037(7) -0.005(5) -0.010(5) -0.004(4)
C83 0.026(6) 0.031(6) 0.037(7) 0.003(5) -0.001(5) -0.009(5)
C84 0.032(7) 0.051(8) 0.026(6) 0.001(6) -0.013(5) -0.004(6)
C85 0.014(6) 0.050(8) 0.043(8) -0.010(6) -0.015(5) 0.001(5)
C86 0.016(6) 0.031(6) 0.038(7) -0.002(5) -0.004(5) -0.005(5)
C87 0.019(6) 0.024(6) 0.031(6) -0.003(5) -0.002(5) -0.003(4)
C88 0.011(5) 0.029(6) 0.012(5) -0.001(4) 0.007(4) -0.007(4)
C89 0.017(5) 0.017(5) 0.039(7) 0.005(5) -0.003(5) -0.012(4)
C90 0.027(6) 0.033(6) 0.026(6) 0.009(5) -0.010(5) -0.014(5)
C91 0.035(7) 0.027(6) 0.039(7) -0.001(5) -0.008(6) -0.004(5)
C92 0.049(9) 0.050(9) 0.032(7) 0.021(6) -0.008(6) -0.009(7)
C93 0.050(9) 0.053(9) 0.034(8) 0.018(6) 0.006(6) -0.002(7)
C94 0.038(8) 0.026(6) 0.043(8) 0.006(5) -0.001(6) -0.005(5)
C95 0.024(6) 0.027(6) 0.032(6) -0.005(5) -0.004(5) -0.009(5)
C96 0.021(6) 0.027(6) 0.030(6) 0.002(5) -0.001(5) -0.006(5)
C97 0.029(7) 0.043(7) 0.029(7) -0.013(5) -0.005(5) -0.003(6)
C98 0.016(6) 0.036(7) 0.060(9) -0.013(6) -0.011(6) -0.002(5)
C99 0.035(8) 0.047(8) 0.057(10) 0.000(7) -0.004(7) -0.021(6)
C100 0.036(7) 0.033(7) 0.040(7) 0.006(6) -0.008(6) -0.016(6)
C101 0.020(5) 0.009(5) 0.034(6) 0.011(4) -0.018(5) -0.005(4)
C102 0.023(6) 0.021(6) 0.026(6) 0.008(4) -0.004(5) -0.004(4)
C103 0.038(7) 0.018(5) 0.019(6) 0.002(4) -0.011(5) -0.001(5)
C104 0.039(7) 0.019(6) 0.037(7) 0.004(5) -0.026(6) -0.006(5)
C105 0.025(6) 0.017(5) 0.041(7) 0.009(5) -0.008(5) -0.008(5)
C106 0.025(6) 0.016(5) 0.024(6) 0.007(4) -0.012(5) -0.003(4)
C107 0.013(5) 0.026(6) 0.024(6) 0.012(4) -0.005(4) -0.008(4)
C108 0.032(6) 0.023(6) 0.014(5) 0.002(4) -0.001(4) -0.004(5)
C109 0.044(8) 0.023(6) 0.032(7) 0.009(5) -0.013(6) -0.005(5)
C110 0.033(7) 0.020(6) 0.038(7) 0.004(5) -0.002(5) -0.008(5)
C111 0.026(6) 0.024(6) 0.034(7) -0.004(5) -0.001(5) 0.001(5)
C112 0.028(6) 0.030(6) 0.012(5) -0.001(4) 0.001(4) -0.017(5)
C113 0.019(5) 0.020(5) 0.022(5) 0.007(4) -0.011(4) -0.003(4)
C114 0.016(6) 0.040(7) 0.030(6) -0.015(5) -0.002(5) -0.001(5)
C115 0.045(8) 0.020(6) 0.060(9) 0.001(6) 0.018(7) 0.004(6)
C116 0.050(10) 0.044(9) 0.075(12) -0.022(8) 0.031(8) -0.010(7)
C117 0.021(7) 0.059(9) 0.056(9) -0.035(8) 0.008(6) -0.010(6)
C118 0.028(7) 0.061(9) 0.031(7) -0.022(6) -0.007(6) 0.007(6)
C119 0.035(7) 0.047(8) 0.018(6) -0.004(5) -0.005(5) -0.001(6)
C120 0.026(6) 0.024(6) 0.026(6) -0.011(5) -0.005(5) -0.003(5)
C121 0.029(6) 0.023(6) 0.019(5) -0.001(4) -0.004(5) -0.006(5)
C122 0.024(6) 0.019(6) 0.048(8) -0.003(5) -0.014(5) -0.007(5)
C123 0.040(8) 0.050(8) 0.046(8) -0.027(7) -0.016(6) 0.000(6)
C124 0.027(7) 0.066(10) 0.039(8) -0.024(7) -0.004(6) 0.005(6)
C125 0.026(6) 0.036(7) 0.029(6) -0.009(5) 0.001(5) 0.001(5)
C126 0.021(6) 0.023(6) 0.024(6) 0.000(4) -0.010(4) -0.002(4)
C127 0.063(10) 0.024(6) 0.034(7) -0.003(5) -0.015(6) -0.010(6)
C128 0.102(14) 0.027(7) 0.061(10) 0.009(7) -0.047(10) 0.007(8)
C129 0.074(11) 0.037(8) 0.029(7) 0.010(6) -0.027(7) -0.004(7)
C130 0.027(6) 0.036(7) 0.028(6) -0.003(5) -0.005(5) -0.012(5)
C131 0.028(6) 0.032(6) 0.017(5) 0.004(4) -0.004(5) -0.007(5)
C132 0.023(6) 0.016(5) 0.029(6) -0.003(4) -0.011(5) 0.001(4)
C133 0.029(7) 0.027(6) 0.032(7) 0.002(5) -0.004(5) -0.005(5)
C134 0.038(7) 0.039(7) 0.024(6) -0.008(5) 0.000(5) -0.005(6)
C135 0.041(8) 0.029(7) 0.035(7) -0.014(5) -0.004(6) -0.006(6)
C136 0.035(7) 0.035(7) 0.031(7) -0.003(5) -0.002(5) -0.015(6)
C137 0.025(6) 0.023(6) 0.028(6) -0.010(5) -0.005(5) -0.003(5)
C138 0.017(6) 0.037(7) 0.020(6) -0.009(5) -0.005(4) -0.009(5)
C139 0.035(7) 0.014(5) 0.034(7) 0.002(5) -0.002(5) -0.012(5)
C140 0.051(8) 0.034(7) 0.018(6) -0.005(5) 0.004(5) -0.015(6)
C141 0.038(8) 0.049(8) 0.022(6) 0.002(5) 0.003(5) -0.021(6)
C142 0.021(6) 0.058(8) 0.019(6) -0.007(5) 0.004(5) -0.008(6)
C143 0.018(6) 0.031(6) 0.023(6) 0.000(5) -0.004(4) -0.008(5)
C144 0.022(6) 0.026(6) 0.015(5) -0.005(4) -0.005(4) -0.007(4)
C145 0.006(5) 0.033(6) 0.025(6) -0.001(5) -0.004(4) -0.003(4)
C146 0.011(5) 0.029(6) 0.025(6) -0.002(4) -0.003(4) -0.005(4)
C147 0.022(6) 0.036(7) 0.029(6) -0.008(5) -0.008(5) -0.009(5)
C148 0.020(6) 0.049(8) 0.036(7) 0.004(6) -0.011(5) -0.002(6)
C149 0.025(6) 0.041(7) 0.032(7) 0.004(5) -0.009(5) -0.001(5)
C150 0.016(6) 0.040(7) 0.030(6) 0.003(5) -0.011(5) -0.011(5)
P13 0.0219(15) 0.0242(15) 0.0296(16) 0.0026(12) -0.0066(12) -0.0044(12)
F1 0.034(4) 0.061(5) 0.038(4) 0.007(4) -0.007(3) -0.029(4)
F2 0.054(5) 0.048(5) 0.062(6) 0.003(4) -0.027(4) -0.027(4)
F3 0.043(5) 0.041(4) 0.057(5) 0.019(4) -0.015(4) -0.002(4)
F4 0.062(6) 0.047(5) 0.040(5) -0.012(4) 0.005(4) 0.008(4)
F5 0.052(5) 0.039(4) 0.047(5) 0.009(4) -0.018(4) -0.001(4)
F6 0.042(5) 0.044(5) 0.052(5) 0.000(4) 0.013(4) -0.008(4)
P14 0.0308(19) 0.065(2) 0.0355(19) -0.0034(17) -0.0059(15) -0.0132(17)
F7 0.126(11) 0.149(11) 0.051(6) -0.002(7) 0.001(6) -0.098(9)
F8 0.144(12) 0.099(9) 0.079(8) -0.021(7) 0.006(8) -0.078(9)
F9 0.130(12) 0.130(11) 0.190(15) -0.115(11) -0.126(11) 0.094(10)
F10 0.048(5) 0.050(5) 0.044(5) 0.001(4) -0.014(4) -0.022(4)
F11 0.038(5) 0.123(9) 0.058(6) -0.034(6) -0.009(4) -0.013(5)
F12 0.125(11) 0.094(8) 0.068(7) -0.016(6) -0.035(7) 0.027(8)
C151 0.146(13) 0.135(12) 0.159(13) -0.022(10) -0.053(10) 0.025(10)
C152 0.146(13) 0.135(12) 0.159(13) -0.022(10) -0.052(10) 0.025(10)
C153 0.146(13) 0.136(12) 0.159(13) -0.020(10) -0.052(10) 0.025(10)
C154 0.146(13) 0.136(12) 0.159(13) -0.020(10) -0.052(10) 0.025(10)
C155 0.146(13) 0.135(12) 0.160(13) -0.020(10) -0.051(10) 0.026(10)
C156 0.146(13) 0.135(12) 0.159(13) -0.021(10) -0.052(10) 0.026(10)

loop_
_atom_type_symbol
_atom_type_description
_atom_type_scat_dispersion_real
_atom_type_scat_dispersion_imag
_atom_type_scat_source
C C 0.0033 0.0016 'International Tables Vol C Tables 4.2.6.8 and 6.1.1.4'
H H 0.0000 0.0000 'International Tables Vol C Tables 4.2.6.8 and 6.1.1.4'
Au Au -2.0133 8.8022 'International Tables Vol C Tables 4.2.6.8 and 6.1.1.4'
Cl Cl 0.1484 0.1585 'International Tables Vol C Tables 4.2.6.8 and 6.1.1.4'
F F 0.0171 0.0103 'International Tables Vol C Tables 4.2.6.8 and 6.1.1.4'
P P 0.1023 0.0942 'International Tables Vol C Tables 4.2.6.8 and 6.1.1.4'

loop_
_geom_angle_atom_site_label_1
_geom_angle_atom_site_label_2
_geom_angle_atom_site_label_3
_geom_angle
Au2 Au1 Au9 73.681(14)
Au2 Au1 Au12 114.371(16)
Au2 Au1 Au13 116.612(17)
Au3 Au1 Au2 65.302(14)
Au3 Au1 Au5 116.018(17)
Au3 Au1 Au7 119.069(18)
Au3 Au1 Au9 63.332(14)
Au3 Au1 Au10 61.571(14)
Au3 Au1 Au11 63.533(15)
Au3 Au1 Au12 111.709(17)
Au3 Au1 Au13 123.535(18)
Au4 Au1 Au2 121.825(17)
Au4 Au1 Au3 63.958(15)
Au4 Au1 Au5 64.217(14)
Au4 Au1 Au6 113.824(18)
Au4 Au1 Au7 176.97(2)
Au4 Au1 Au9 59.419(14)
Au4 Au1 Au10 116.997(17)
Au4 Au1 Au11 63.700(15)
Au4 Au1 Au12 63.214(14)
Au4 Au1 Au13 114.104(16)
Au5 Au1 Au2 171.282(19)
Au5 Au1 Au9 114.849(17)
Au5 Au1 Au12 73.603(14)
Au5 Au1 Au13 55.038(13)
Au6 Au1 Au2 114.380(17)
Au6 Au1 Au3 175.23(2)
Au6 Au1 Au5 65.087(14)
Au6 Au1 Au7 63.173(14)
Au6 Au1 Au9 111.910(17)
Au6 Au1 Au10 122.516(18)
Au6 Au1 Au11 119.808(18)
Au6 Au1 Au12 63.836(14)
Au6 Au1 Au13 61.101(13)
Au7 Au1 Au2 60.846(14)
Au7 Au1 Au5 113.313(17)
Au7 Au1 Au9 121.576(17)
Au7 Au1 Au10 65.482(14)
Au7 Au1 Au11 117.052(19)
Au7 Au1 Au12 114.737(17)
Au7 Au1 Au13 64.402(14)
Au8 Au1 Au2 63.188(14)
Au8 Au1 Au3 113.036(17)
Au8 Au1 Au4 115.172(18)
Au8 Au1 Au5 121.383(17)
Au8 Au1 Au6 63.611(14)
Au8 Au1 Au7 64.260(15)
Au8 Au1 Au9 63.397(14)
Au8 Au1 Au10 113.399(17)
Au8 Au1 Au11 176.57(2)
Au8 Au1 Au12 59.701(14)
Au8 Au1 Au13 116.342(17)
Au10 Au1 Au2 55.326(13)
Au10 Au1 Au5 116.979(17)
Au10 Au1 Au9 115.869(16)
Au10 Au1 Au12 168.887(18)
Au10 Au1 Au13 74.806(14)
Au11 Au1 Au2 114.340(17)
Au11 Au1 Au5 61.413(14)
Au11 Au1 Au9 113.948(17)
Au11 Au1 Au10 65.385(14)
Au11 Au1 Au12 120.935(18)
Au11 Au1 Au13 66.713(14)
Au12 Au1 Au9 53.844(13)
Au13 Au1 Au9 168.931(18)
Au13 Au1 Au12 115.731(16)
Au1 Au2 Au3 53.959(12)
Au1 Au2 Au8 54.751(12)
Au7 Au2 Au1 55.948(13)
Au7 Au2 Au3 104.636(16)
Au7 Au2 Au8 59.375(13)
Au8 Au2 Au3 97.620(16)
Au10 Au2 Au1 61.553(14)
Au10 Au2 Au3 59.531(14)
Au10 Au2 Au7 66.014(14)
Au10 Au2 Au8 111.386(17)
P2 Au2 Au1 138.82(7)
P2 Au2 Au3 133.37(7)
P2 Au2 Au7 116.38(7)
P2 Au2 Au8 85.65(7)
P2 Au2 Au10 158.57(8)
Au1 Au3 Au2 60.738(13)
Au1 Au3 Au4 57.920(14)
Au1 Au3 Au9 62.800(14)
Au1 Au3 Au10 62.173(14)
Au1 Au3 Au11 58.340(14)
Au4 Au3 Au2 112.584(16)
Au4 Au3 Au9 57.633(13)
Au9 Au3 Au2 71.775(14)
Au10 Au3 Au2 54.165(13)
Au10 Au3 Au4 112.384(17)
Au10 Au3 Au9 115.926(17)
Au11 Au3 Au2 106.844(16)
Au11 Au3 Au4 59.960(14)
Au11 Au3 Au9 109.482(17)
Au11 Au3 Au10 63.871(14)
P4 Au3 Au1 154.83(7)
P4 Au3 Au2 99.62(7)
P4 Au3 Au4 126.49(8)
P4 Au3 Au9 97.44(7)
P4 Au3 Au10 121.12(8)
P4 Au3 Au11 146.83(7)
Au1 Au4 Au3 58.123(14)
Au1 Au4 Au5 60.976(13)
Au1 Au4 Au9 65.226(14)
Au1 Au4 Au11 58.358(14)
Au1 Au4 Au12 62.915(14)
Au3 Au4 Au5 108.762(17)
Au3 Au4 Au12 107.142(16)
Au5 Au4 Au12 72.275(14)
Au9 Au4 Au3 63.510(14)
Au9 Au4 Au5 116.982(17)
Au9 Au4 Au11 114.360(18)
Au9 Au4 Au12 55.235(13)
Au11 Au4 Au3 59.836(14)
Au11 Au4 Au5 58.798(14)
Au11 Au4 Au12 115.922(17)
P7 Au4 Au1 153.46(7)
P7 Au4 Au3 148.38(7)
P7 Au4 Au5 96.89(7)
P7 Au4 Au9 120.63(7)
P7 Au4 Au11 124.93(7)
P7 Au4 Au12 97.93(7)
Au1 Au5 Au4 54.807(13)
Au1 Au5 Au6 54.463(12)
Au4 Au5 Au6 98.229(15)
Au11 Au5 Au1 56.251(13)
Au11 Au5 Au4 58.527(14)
Au11 Au5 Au6 105.705(16)
Au13 Au5 Au1 63.127(14)
Au13 Au5 Au4 112.900(17)
Au13 Au5 Au6 60.070(14)
Au13 Au5 Au11 67.915(15)
P8 Au5 Au1 139.08(7)
P8 Au5 Au4 86.06(7)
P8 Au5 Au6 132.50(7)
P8 Au5 Au11 116.24(7)
P8 Au5 Au13 157.08(7)
Au1 Au6 Au5 60.450(13)
Au1 Au6 Au7 58.541(14)
Au1 Au6 Au8 58.133(13)
Au1 Au6 Au12 62.510(14)
Au1 Au6 Au13 63.253(14)
Au7 Au6 Au5 106.247(16)
Au7 Au6 Au8 60.835(14)
Au7 Au6 Au12 110.026(16)
Au7 Au6 Au13 63.673(14)
Au8 Au6 Au5 112.547(16)
Au8 Au6 Au12 57.805(13)
Au8 Au6 Au13 113.529(17)
Au12 Au6 Au5 71.387(14)
Au13 Au6 Au5 54.307(13)
Au13 Au6 Au12 116.409(17)
P11 Au6 Au1 154.36(7)
P11 Au6 Au5 99.52(7)
P11 Au6 Au7 147.09(7)
P11 Au6 Au8 126.33(7)
P11 Au6 Au12 97.27(7)
P11 Au6 Au13 120.13(7)
Au1 Au7 Au2 63.206(14)
Au1 Au7 Au6 58.286(14)
Au1 Au7 Au8 57.684(13)
Au1 Au7 Au10 59.938(14)
Au1 Au7 Au13 61.240(13)
Au2 Au7 Au8 61.924(14)
Au2 Au7 Au10 54.380(13)
Au2 Au7 Au13 115.932(17)
Au6 Au7 Au2 112.300(18)
Au6 Au7 Au8 59.785(13)
Au6 Au7 Au10 113.199(17)
Au6 Au7 Au13 58.663(13)
Au8 Au7 Au10 104.328(16)
Au8 Au7 Au13 108.577(16)
Au13 Au7 Au10 71.483(13)
P10 Au7 Au1 151.18(7)
P10 Au7 Au2 121.31(7)
P10 Au7 Au6 126.39(7)
P10 Au7 Au8 151.13(7)
P10 Au7 Au10 98.07(7)
P10 Au7 Au13 95.58(7)
Au1 Au8 Au2 62.060(13)
Au1 Au8 Au6 58.256(13)
Au1 Au8 Au7 58.056(14)
Au1 Au8 Au9 62.884(14)
Au1 Au8 Au12 65.019(14)
Au2 Au8 Au9 73.058(14)
Au6 Au8 Au2 109.254(16)
Au6 Au8 Au7 59.380(13)
Au6 Au8 Au9 107.513(16)
Au7 Au8 Au2 58.701(13)
Au7 Au8 Au9 115.612(16)
Au12 Au8 Au2 117.868(17)
Au12 Au8 Au6 64.012(14)
Au12 Au8 Au7 114.023(16)
Au12 Au8 Au9 55.043(13)
P1 Au8 Au1 154.12(7)
P1 Au8 Au2 97.45(7)
P1 Au8 Au6 147.62(7)
P1 Au8 Au7 126.87(7)
P1 Au8 Au9 97.38(7)
P1 Au8 Au12 119.01(7)
Au1 Au9 Au3 53.869(13)
Au1 Au9 Au8 53.719(12)
Au4 Au9 Au1 55.355(13)
Au4 Au9 Au3 58.857(13)
Au4 Au9 Au8 103.082(16)
Au8 Au9 Au3 97.685(16)
Au12 Au9 Au1 63.010(14)
Au12 Au9 Au3 111.437(17)
Au12 Au9 Au4 65.371(14)
Au12 Au9 Au8 59.492(14)
P3 Au9 Au1 137.13(8)
P3 Au9 Au3 85.06(7)
P3 Au9 Au4 116.81(7)
P3 Au9 Au8 134.00(8)
P3 Au9 Au12 158.66(8)
Au1 Au10 Au7 54.580(13)
Au1 Au10 Au11 54.663(13)
Au2 Au10 Au1 63.121(14)
Au2 Au10 Au3 66.304(15)
Au2 Au10 Au7 59.606(13)
Au2 Au10 Au11 111.729(18)
Au3 Au10 Au1 56.256(13)
Au3 Au10 Au7 104.884(16)
Au3 Au10 Au11 57.915(13)
Au11 Au10 Au7 99.743(16)
P5 Au10 Au1 137.50(8)
P5 Au10 Au2 158.76(8)
P5 Au10 Au3 117.42(7)
P5 Au10 Au7 132.05(7)
P5 Au10 Au11 85.41(8)
Au1 Au11 Au3 58.127(13)
Au1 Au11 Au4 57.942(14)
Au1 Au11 Au5 62.335(14)
Au1 Au11 Au10 59.952(14)
Au1 Au11 Au13 59.898(13)
Au3 Au11 Au4 60.204(14)
Au3 Au11 Au5 112.247(17)
Au3 Au11 Au10 58.214(13)
Au3 Au11 Au13 112.718(16)
Au4 Au11 Au5 62.675(14)
Au4 Au11 Au10 107.995(16)
Au4 Au11 Au13 104.678(16)
Au5 Au11 Au10 113.240(16)
Au5 Au11 Au13 53.306(13)
Au10 Au11 Au13 70.214(14)
P6 Au11 Au1 151.26(8)
P6 Au11 Au3 126.34(8)
P6 Au11 Au4 150.79(8)
P6 Au11 Au5 121.37(8)
P6 Au11 Au10 96.75(8)
P6 Au11 Au13 98.04(8)
Au1 Au12 Au4 53.871(12)
Au1 Au12 Au6 53.655(12)
Au4 Au12 Au6 98.042(16)
Au8 Au12 Au1 55.279(13)
Au8 Au12 Au4 103.083(16)
Au8 Au12 Au6 58.182(13)
Au9 Au12 Au1 63.146(14)
Au9 Au12 Au4 59.393(13)
Au9 Au12 Au6 111.117(18)
Au9 Au12 Au8 65.465(15)
P12 Au12 Au1 136.65(7)
P12 Au12 Au4 134.75(7)
P12 Au12 Au6 84.74(7)
P12 Au12 Au8 115.94(7)
P12 Au12 Au9 158.66(7)
Au1 Au13 Au7 54.358(12)
Au1 Au13 Au11 53.389(12)
Au5 Au13 Au1 61.835(14)
Au5 Au13 Au6 65.622(15)
Au5 Au13 Au7 110.400(17)
Au5 Au13 Au11 58.779(14)
Au6 Au13 Au1 55.646(13)
Au6 Au13 Au7 57.663(13)
Au6 Au13 Au11 103.330(16)
Au7 Au13 Au11 98.345(15)
P9 Au13 Au1 139.76(7)
P9 Au13 Au5 156.71(7)
P9 Au13 Au6 115.62(7)
P9 Au13 Au7 86.89(6)
P9 Au13 Au11 136.23(7)
C1 P1 Au8 118.1(4)
C1 P1 C13 104.1(5)
C7 P1 Au8 113.1(4)
C7 P1 C1 104.6(5)
C7 P1 C13 107.1(5)
C13 P1 Au8 108.9(4)
C13 P2 Au2 115.9(4)
C14 P2 Au2 114.5(4)
C14 P2 C13 104.0(5)
C14 P2 C20 104.1(5)
C20 P2 Au2 112.7(4)
C20 P2 C13 104.3(6)
C26 P3 Au9 112.1(5)
C26 P3 C50 104.6(7)
C32 P3 Au9 113.2(5)
C32 P3 C26 105.9(9)
C32 P3 C50 104.2(6)
C50 P3 Au9 115.9(4)
C38 P4 Au3 115.7(4)
C38 P4 C44 103.9(5)
C38 P4 C50 107.8(5)
C44 P4 Au3 116.3(4)
C50 P4 Au3 108.1(3)
C50 P4 C44 104.2(5)
C51 P5 Au10 112.5(4)
C51 P5 C63 104.6(5)
C57 P5 Au10 112.1(4)
C57 P5 C51 105.9(5)
C57 P5 C63 105.9(5)
C63 P5 Au10 115.0(4)
C63 P6 Au11 107.5(4)
C63 P6 C64 102.8(6)
C64 P6 Au11 116.2(5)
C70 P6 Au11 117.6(4)
C70 P6 C63 106.5(6)
C70 P6 C64 104.8(5)
C76 P7 Au4 117.7(4)
C82 P7 Au4 113.6(4)
C82 P7 C76 106.5(5)
C82 P7 C88 106.3(5)
C88 P7 Au4 108.8(3)
C88 P7 C76 102.9(5)
C88 P8 Au5 116.1(3)
C89 P8 Au5 112.8(4)
C89 P8 C88 104.5(5)
C89 P8 C95 105.2(5)
C95 P8 Au5 112.3(4)
C95 P8 C88 105.0(5)
C126 P9 Au13 112.3(4)
C126 P9 C132 104.6(5)
C126 P9 C144 106.1(5)
C132 P9 Au13 115.4(4)
C132 P9 C144 103.9(5)
C144 P9 Au13 113.6(4)
C138 P10 Au7 117.0(4)
C138 P10 C144 102.4(5)
C138 P10 C145 105.1(5)
C144 P10 Au7 109.6(4)
C145 P10 Au7 115.5(4)
C145 P10 C144 106.0(5)
C101 P11 Au6 116.2(3)
C107 P11 Au6 116.9(4)
C107 P11 C101 104.5(4)
C113 P11 Au6 108.4(3)
C113 P11 C101 106.1(5)
C113 P11 C107 103.6(5)
C113 P12 Au12 116.1(4)
C114 P12 Au12 113.7(4)
C114 P12 C113 104.5(5)
C120 P12 Au12 113.0(4)
C120 P12 C113 103.3(5)
C120 P12 C114 105.1(5)
C2 C1 P1 122.7(9)
C6 C1 P1 120.3(8)
C6 C1 C2 117.0(11)
C3 C2 C1 121.3(12)
C2 C3 C4 120.2(12)
C3 C4 C5 120.3(12)
C6 C5 C4 118.8(13)
C5 C6 C1 122.3(11)
C8 C7 P1 124.6(9)
C8 C7 C12 118.9(10)
C12 C7 P1 116.5(8)
C7 C8 C9 120.7(11)
C10 C9 C8 120.0(10)
C9 C10 C11 120.7(11)
C10 C11 C12 119.8(11)
C11 C12 C7 120.0(10)
P2 C13 P1 112.0(6)
C15 C14 P2 118.8(8)
C15 C14 C19 119.0(11)
C19 C14 P2 122.2(10)
C14 C15 C16 121.0(11)
C15 C16 C17 118.3(13)
C18 C17 C16 121.9(13)
C17 C18 C19 119.0(12)
C14 C19 C18 120.6(12)
C21 C20 P2 123.7(10)
C21 C20 C25 120.3(11)
C25 C20 P2 115.9(9)
C20 C21 C22 119.2(15)
C23 C22 C21 120.4(15)
C24 C23 C22 119.6(12)
C23 C24 C25 121.7(14)
C20 C25 C24 118.7(13)
C27 C26 P3 121.8(12)
C31 C26 P3 116.7(11)
C31 C26 C27 121.4(13)
C28 C27 C26 120.0(15)
C27 C28 C29 118.5(16)
C30 C29 C28 120.1(15)
C31 C30 C29 120.2(16)
C26 C31 C30 119.4(15)
C33 C32 P3 123.1(12)
C33 C32 C37 117.8(14)
C37 C32 P3 119.1(10)
C32 C33 C34 121.4(15)
C33 C34 C35 120.4(15)
C36 C35 C34 119.4(15)
C35 C36 C37 119.9(15)
C36 C37 C32 121.0(13)
C39 C38 P4 122.8(9)
C39 C38 C43 119.7(10)
C43 C38 P4 117.5(8)
C40 C39 C38 120.0(11)
C39 C40 C41 120.8(12)
C42 C41 C40 118.8(11)
C41 C42 C43 121.5(11)
C42 C43 C38 119.1(10)
C45 C44 P4 121.3(10)
C49 C44 P4 119.2(9)
C49 C44 C45 119.4(11)
C46 C45 C44 119.0(12)
C45 C46 C47 121.3(12)
C48 C47 C46 120.8(13)
C47 C48 C49 117.8(14)
C44 C49 C48 121.6(12)
P4 C50 P3 114.7(6)
C52 C51 P5 116.2(9)
C56 C51 P5 123.6(9)
C56 C51 C52 119.6(11)
C51 C52 C53 119.7(11)
C54 C53 C52 120.4(12)
C53 C54 C55 119.4(12)
C56 C55 C54 120.3(12)
C55 C56 C51 120.5(12)
C58 C57 P5 122.1(10)
C62 C57 P5 117.8(9)
C62 C57 C58 120.2(11)
C59 C58 C57 120.1(15)
C58 C59 C60 118.7(15)
C61 C60 C59 121.6(13)
C60 C61 C62 119.5(14)
C57 C62 C61 119.7(12)
P6 C63 P5 115.0(6)
C65 C64 P6 121.3(9)
C65 C64 C69 118.0(13)
C69 C64 P6 120.7(12)
C66 C65 C64 123.1(14)
C65 C66 C67 118.7(18)
C68 C67 C66 120.5(16)
C69 C68 C67 119.6(14)
C68 C69 C64 120.1(16)
C71 C70 P6 116.7(10)
C75 C70 P6 124.2(10)
C75 C70 C71 119.1(11)
C70 C71 C72 120.1(13)
C73 C72 C71 119.4(14)
C74 C73 C72 121.4(13)
C73 C74 C75 117.8(14)
C70 C75 C74 122.1(14)
C77 C76 P7 119.2(8)
C81 C76 P7 120.9(8)
C81 C76 C77 119.9(10)
C78 C77 C76 121.3(11)
C77 C78 C79 119.3(12)
C80 C79 C78 119.8(12)
C79 C80 C81 121.1(12)
C76 C81 C80 118.6(11)
C83 C82 P7 116.7(8)
C87 C82 P7 124.7(9)
C87 C82 C83 118.7(10)
C84 C83 C82 120.5(11)
C85 C84 C83 119.7(12)
C86 C85 C84 120.2(11)
C85 C86 C87 120.0(11)
C82 C87 C86 120.8(11)
P7 C88 P8 114.9(5)
C90 C89 P8 117.6(9)
C90 C89 C94 119.2(11)
C94 C89 P8 123.2(9)
C91 C90 C89 120.8(12)
C90 C91 C92 119.9(12)
C93 C92 C91 119.1(12)
C92 C93 C94 122.2(14)
C93 C94 C89 118.7(13)
C96 C95 P8 119.0(8)
C96 C95 C100 118.4(11)
C100 C95 P8 122.6(9)
C97 C96 C95 121.7(11)
C98 C97 C96 118.0(12)
C97 C98 C99 122.5(12)
C100 C99 C98 117.7(12)
C99 C100 C95 121.6(13)
C102 C101 P11 123.7(9)
C102 C101 C106 120.7(9)
C106 C101 P11 115.6(8)
C101 C102 C103 120.2(11)
C104 C103 C102 119.7(11)
C105 C104 C103 120.6(10)
C104 C105 C106 120.7(11)
C105 C106 C101 118.1(10)
C108 C107 P11 120.7(8)
C112 C107 P11 119.8(8)
C112 C107 C108 119.5(10)
C109 C108 C107 118.8(10)
C108 C109 C110 120.9(11)
C109 C110 C111 121.6(11)
C110 C111 C112 118.2(11)
C111 C112 C107 120.9(10)
P11 C113 P12 114.6(5)
C115 C114 P12 122.8(10)
C119 C114 P12 117.1(10)
C119 C114 C115 120.0(12)
C114 C115 C116 117.8(13)
C117 C116 C115 121.8(15)
C116 C117 C118 120.0(13)
C119 C118 C117 119.2(13)
C114 C119 C118 121.1(13)
C121 C120 P12 119.1(8)
C121 C120 C125 120.2(10)
C125 C120 P12 120.6(9)
C120 C121 C122 119.1(11)
C123 C122 C121 120.3(12)
C122 C123 C124 120.5(12)
C125 C124 C123 120.7(13)
C124 C125 C120 119.1(12)
C127 C126 P9 121.8(9)
C127 C126 C131 118.3(10)
C131 C126 P9 119.7(8)
C128 C127 C126 119.9(12)
C129 C128 C127 120.7(13)
C128 C129 C130 120.5(12)
C129 C130 C131 119.3(11)
C130 C131 C126 121.1(11)
C133 C132 P9 122.6(9)
C137 C132 P9 117.3(8)
C137 C132 C133 120.1(10)
C134 C133 C132 118.5(11)
C135 C134 C133 120.9(12)
C134 C135 C136 120.2(11)
C137 C136 C135 119.5(12)
C136 C137 C132 120.8(11)
C139 C138 P10 118.9(9)
C143 C138 P10 123.0(9)
C143 C138 C139 118.2(11)
C140 C139 C138 120.8(12)
C141 C140 C139 119.3(12)
C140 C141 C142 120.6(11)
C143 C142 C141 120.9(12)
C142 C143 C138 120.2(11)
P10 C144 P9 115.2(6)
C146 C145 P10 117.0(8)
C150 C145 P10 123.8(8)
C150 C145 C146 119.2(10)
C147 C146 C145 120.0(10)
C148 C147 C146 119.4(11)
C147 C148 C149 121.7(11)
C148 C149 C150 118.4(12)
C145 C150 C149 121.2(11)
F1 P13 F4 89.1(5)
F1 P13 F5 89.1(4)
F1 P13 F6 89.7(4)
F2 P13 F1 178.0(5)
F2 P13 F4 91.8(5)
F2 P13 F5 89.1(4)
F2 P13 F6 89.4(5)
F3 P13 F1 90.4(4)
F3 P13 F2 91.4(4)
F3 P13 F4 90.1(5)
F3 P13 F5 179.4(5)
F3 P13 F6 91.2(5)
F4 P13 F5 90.3(5)
F4 P13 F6 178.3(5)
F6 P13 F5 88.5(5)
F7 P14 F8 169.6(9)
F7 P14 F10 91.8(5)
F7 P14 F11 89.2(6)
F7 P14 F12 87.0(8)
F8 P14 F10 89.9(5)
F8 P14 F11 89.0(6)
F8 P14 F12 82.7(8)
F9 P14 F7 101.2(10)
F9 P14 F8 89.0(10)
F9 P14 F10 91.5(6)
F9 P14 F11 89.0(6)
F9 P14 F12 171.5(10)
F10 P14 F11 178.7(6)
F10 P14 F12 90.5(5)
F11 P14 F12 88.7(6)
F13 P15 F14 167.1(18)
F13 P15 F16 100.0(16)
F15 P15 F13 94.0(7)
F15 P15 F14 91.3(15)
F15 P15 F16 91.0(14)
F15 P15 F17 177.4(17)
F16 P15 F14 91.7(14)
F17 P15 F13 86.6(16)
F17 P15 F14 87.7(16)
F17 P15 F16 91.4(9)
F18 P15 F13 73.5(16)
F18 P15 F14 94.8(16)
F18 P15 F15 89.2(16)
F18 P15 F16 173.5(17)
F18 P15 F17 88.5(16)
F19 P16 F23 87.4(15)
F20 P16 F19 97.9(14)
F20 P16 F23 171.0(17)
F21 P16 F19 170.0(16)
F21 P16 F20 91.7(11)
F21 P16 F23 83.5(13)
F21 P16 F24 96.2(14)
F22 P16 F19 78.9(14)
F22 P16 F20 97.6(16)
F22 P16 F21 97.1(12)
F22 P16 F23 90.5(18)
F22 P16 F24 166.4(13)
F24 P16 F19 87.5(12)
F24 P16 F20 84.7(13)
F24 P16 F23 88.3(15)
C152 C151 C156 121(3)
C153 C152 C151 120(3)
C154 C153 C152 122(4)
C153 C154 C155 120(3)
C154 C155 C156 120(3)
C151 C156 C155 116(3)

loop_
_geom_bond_atom_site_label_1
_geom_bond_atom_site_label_2
_geom_bond_distance
Au1 Au2 2.9159(5)
Au1 Au3 2.7027(5)
Au1 Au4 2.6967(5)
Au1 Au5 2.8855(5)
Au1 Au6 2.6991(5)
Au1 Au7 2.7065(5)
Au1 Au8 2.6955(5)
Au1 Au9 2.9762(6)
Au1 Au10 2.8744(6)
Au1 Au11 2.7089(5)
Au1 Au12 2.9726(6)
Au1 Au13 2.9195(5)
Au2 Au3 3.0367(5)
Au2 Au7 2.8528(5)
Au2 Au8 2.9458(6)
Au2 Au10 2.6885(5)
Au2 P2 2.333(3)
Au3 Au4 2.8595(6)
Au3 Au9 2.9903(6)
Au3 Au10 2.8583(6)
Au3 Au11 2.8490(6)
Au3 P4 2.289(3)
Au4 Au5 2.9714(6)
Au4 Au9 2.8220(5)
Au4 Au11 2.8525(6)
Au4 Au12 2.9805(5)
Au4 P7 2.287(3)
Au5 Au6 3.0082(5)
Au5 Au11 2.8607(6)
Au5 Au13 2.6823(6)
Au5 P8 2.321(3)
Au6 Au7 2.8314(6)
Au6 Au8 2.8432(5)
Au6 Au12 3.0076(6)
Au6 Au13 2.8622(5)
Au6 P11 2.284(3)
Au7 Au8 2.8730(6)
Au7 Au10 3.0217(5)
Au7 Au13 3.0035(5)
Au7 P10 2.297(3)
Au8 Au9 2.9897(6)
Au8 Au12 2.8315(6)
Au8 P1 2.289(3)
Au9 Au12 2.6935(6)
Au9 P3 2.338(3)
Au10 Au11 3.0189(6)
Au10 P5 2.326(3)
Au11 Au13 3.0998(6)
Au11 P6 2.291(3)
Au12 P12 2.337(3)
Au13 P9 2.331(3)
P1 C1 1.815(11)
P1 C7 1.807(11)
P1 C13 1.856(11)
P2 C13 1.849(12)
P2 C14 1.817(12)
P2 C20 1.828(11)
P3 C26 1.835(14)
P3 C32 1.809(14)
P3 C50 1.844(11)
P4 C38 1.821(11)
P4 C44 1.839(12)
P4 C50 1.825(11)
P5 C51 1.825(12)
P5 C57 1.819(11)
P5 C63 1.857(12)
P6 C63 1.824(12)
P6 C64 1.829(13)
P6 C70 1.824(11)
P7 C76 1.845(11)
P7 C82 1.815(10)
P7 C88 1.830(10)
P8 C88 1.834(11)
P8 C89 1.825(11)
P8 C95 1.824(11)
P9 C126 1.832(11)
P9 C132 1.832(11)
P9 C144 1.849(11)
P10 C138 1.810(12)
P10 C144 1.837(10)
P10 C145 1.816(10)
P11 C101 1.829(10)
P11 C107 1.826(11)
P11 C113 1.824(11)
P12 C113 1.845(10)
P12 C114 1.837(12)
P12 C120 1.818(11)
C1 C2 1.401(15)
C1 C6 1.387(17)
C2 C3 1.361(18)
C3 C4 1.38(2)
C4 C5 1.381(18)
C5 C6 1.374(16)
C7 C8 1.384(14)
C7 C12 1.398(15)
C8 C9 1.392(15)
C9 C10 1.361(16)
C10 C11 1.384(16)
C11 C12 1.393(15)
C14 C15 1.387(16)
C14 C19 1.391(16)
C15 C16 1.393(16)
C16 C17 1.397(19)
C17 C18 1.36(2)
C18 C19 1.399(18)
C20 C21 1.351(19)
C20 C25 1.381(17)
C21 C22 1.403(19)
C22 C23 1.37(2)
C23 C24 1.33(2)
C24 C25 1.392(15)
C26 C27 1.40(2)
C26 C31 1.38(2)
C27 C28 1.38(2)
C28 C29 1.41(2)
C29 C30 1.41(2)
C30 C31 1.375(19)
C32 C33 1.37(2)
C32 C37 1.401(19)
C33 C34 1.38(2)
C34 C35 1.39(2)
C35 C36 1.36(2)
C36 C37 1.397(19)
C38 C39 1.388(16)
C38 C43 1.395(15)
C39 C40 1.375(16)
C40 C41 1.385(17)
C41 C42 1.378(18)
C42 C43 1.378(16)
C44 C45 1.403(16)
C44 C49 1.364(17)
C45 C46 1.363(17)
C46 C47 1.38(2)
C47 C48 1.37(2)
C48 C49 1.406(17)
C51 C52 1.381(16)
C51 C56 1.376(16)
C52 C53 1.387(17)
C53 C54 1.372(17)
C54 C55 1.384(18)
C55 C56 1.368(18)
C57 C58 1.392(18)
C57 C62 1.387(17)
C58 C59 1.39(2)
C59 C60 1.40(2)
C60 C61 1.36(2)
C61 C62 1.401(17)
C64 C65 1.357(19)
C64 C69 1.416(18)
C65 C66 1.35(2)
C66 C67 1.39(2)
C67 C68 1.38(3)
C68 C69 1.37(2)
C70 C71 1.382(18)
C70 C75 1.366(18)
C71 C72 1.395(18)
C72 C73 1.39(2)
C73 C74 1.36(2)
C74 C75 1.404(19)
C76 C77 1.381(15)
C76 C81 1.375(16)
C77 C78 1.354(17)
C78 C79 1.392(18)
C79 C80 1.357(18)
C80 C81 1.393(17)
C82 C83 1.398(17)
C82 C87 1.376(15)
C83 C84 1.387(17)
C84 C85 1.380(18)
C85 C86 1.375(17)
C86 C87 1.389(16)
C89 C90 1.388(16)
C89 C94 1.391(18)
C90 C91 1.379(16)
C91 C92 1.382(19)
C92 C93 1.36(2)
C93 C94 1.385(18)
C95 C96 1.383(16)
C95 C100 1.387(16)
C96 C97 1.377(16)
C97 C98 1.375(18)
C98 C99 1.39(2)
C99 C100 1.375(18)
C101 C102 1.363(16)
C101 C106 1.416(16)
C102 C103 1.398(15)
C103 C104 1.384(18)
C104 C105 1.369(17)
C105 C106 1.401(15)
C107 C108 1.416(14)
C107 C112 1.394(15)
C108 C109 1.372(16)
C109 C110 1.376(17)
C110 C111 1.384(17)
C111 C112 1.392(16)
C114 C115 1.374(18)
C114 C119 1.369(17)
C115 C116 1.406(19)
C116 C117 1.34(2)
C117 C118 1.38(2)
C118 C119 1.374(18)
C120 C121 1.388(16)
C120 C125 1.402(16)
C121 C122 1.410(15)
C122 C123 1.348(18)
C123 C124 1.39(2)
C124 C125 1.374(17)
C126 C127 1.384(16)
C126 C131 1.386(15)
C127 C128 1.384(18)
C128 C129 1.36(2)
C129 C130 1.368(18)
C130 C131 1.381(16)
C132 C133 1.394(16)
C132 C137 1.392(15)
C133 C134 1.389(17)
C134 C135 1.377(18)
C135 C136 1.391(18)
C136 C137 1.364(16)
C138 C139 1.407(16)
C138 C143 1.404(16)
C139 C140 1.395(16)
C140 C141 1.373(19)
C141 C142 1.380(19)
C142 C143 1.374(16)
C145 C146 1.399(15)
C145 C150 1.373(16)
C146 C147 1.395(15)
C147 C148 1.362(18)
C148 C149 1.388(18)
C149 C150 1.391(16)
P13 F1 1.587(7)
P13 F2 1.583(8)
P13 F3 1.582(8)
P13 F4 1.586(8)
P13 F5 1.603(8)
P13 F6 1.602(8)
P14 F7 1.533(11)
P14 F8 1.579(12)
P14 F9 1.507(11)
P14 F10 1.592(8)
P14 F11 1.601(9)
P14 F12 1.621(12)
P15 F13 1.576(10)
P15 F14 1.67(3)
P15 F15 1.568(10)
P15 F16 1.60(2)
P15 F17 1.575(10)
P15 F18 1.568(10)
P16 F19 1.62(3)
P16 F20 1.61(3)
P16 F21 1.557(10)
P16 F22 1.52(3)
P16 F23 1.81(4)
P16 F24 1.563(9)
C151 C152 1.41(4)
C151 C156 1.41(4)
C152 C153 1.34(4)
C153 C154 1.32(4)
C154 C155 1.42(4)
C155 C156 1.43(4)
